data_7021447
loop_
_publ_author_name
'Kleeberg, Christian'

_publ_section_title
;
 On the structural diversity of [K(18-crown-6)EPh3] complexes (E = C, Si,
 Ge, Sn, Pb): synthesis, crystal structures and NOESY NMR study.
;
_journal_issue 23
_journal_name_full 'Dalton transactions (Cambridge, England : 2003)'
_journal_page_first 8276
_journal_page_last 8287
_journal_paper_doi 10.1039/c3dt50523e
_journal_volume 42
_journal_year 2013
_chemical_formula_moiety 'C31 H39 K O6'
_chemical_formula_sum 'C31 H39 K O6'
_chemical_formula_weight 546.72
_chemical_name_common '18-Crown-6-potassium triphenyl-carbon'
_chemical_name_systematic
;
?
;
_space_group_IT_number 4
_symmetry_cell_setting monoclinic
_symmetry_Int_Tables_number 4
_symmetry_space_group_name_Hall 'P 2yb'
_symmetry_space_group_name_H-M 'P 1 21 1'
_atom_sites_solution_hydrogens geom
_atom_sites_solution_primary direct
_atom_sites_solution_secondary difmap
_audit_creation_method SHELXL-97
_cell_angle_alpha 90.00
_cell_angle_beta 90.447(5)
_cell_angle_gamma 90.00
_cell_formula_units_Z 8
_cell_length_a 9.8014(5)
_cell_length_b 28.7693(14)
_cell_length_c 19.7370(10)
_cell_measurement_reflns_used 20183
_cell_measurement_temperature 100(2)
_cell_measurement_theta_max 30.84
_cell_measurement_theta_min 2.17
_cell_volume 5565.3(5)
_computing_cell_refinement
;
CrysAlisPro, Agilent Technologies,
Version 1.171.35.15 (release 03-08-2011 CrysAlis171 .NET)
(compiled Aug 3 2011,13:03:54)
;
_computing_data_collection
;
CrysAlisPro, Oxford Diffraction Ltd.,
Version 1.171.35.15 (release 03-08-2011 CrysAlis171 .NET)
(compiled Aug 3 2011,13:03:54)
;
_computing_data_reduction
;
CrysAlisPro, Agilent Technologies,
Version 1.171.35.15 (release 03-08-2011 CrysAlis171 .NET)
(compiled Aug 3 2011,13:03:54)
;
_computing_molecular_graphics
;
Diamond 3.2i, K. Brandenburg, Crystal Impact GbR, Bonn, Germany.
;
_computing_publication_material
;
WinGX v1.80.05 (L. J. Farrugia, J. Appl. Cryst., 1999, 32, 837-838.)
;
_computing_structure_refinement
;
SHELXL-97 (G. M. Sheldrick, Acta Cryst. (2008). A64, 112-122)
;
_computing_structure_solution
;
SIR-92 (A. Altomare, G. Cascarano, C. Giacovazzo and A. Guagliardi,
J. Appl. Crystallogr. 1993, 26, 343-350.)
;
_diffrn_ambient_temperature 100(2)
_diffrn_detector_area_resol_mean 16.1419
_diffrn_measured_fraction_theta_full 0.999
_diffrn_measured_fraction_theta_max 0.999
_diffrn_measurement_device_type 'Oxford Diffraction, Xcalibur, EOS'
_diffrn_measurement_method \w-scan
_diffrn_radiation_monochromator graphite
_diffrn_radiation_source 'Enhance (Mo) X-ray Source'
_diffrn_radiation_type MoK\a
_diffrn_radiation_wavelength 0.71073
_diffrn_reflns_av_R_equivalents 0.0000
_diffrn_reflns_av_sigmaI/netI 0.1051
_diffrn_reflns_limit_h_max 12
_diffrn_reflns_limit_h_min -11
_diffrn_reflns_limit_k_max 35
_diffrn_reflns_limit_k_min -35
_diffrn_reflns_limit_l_max 24
_diffrn_reflns_limit_l_min -24
_diffrn_reflns_number 25554
_diffrn_reflns_theta_full 26.00
_diffrn_reflns_theta_max 26.00
_diffrn_reflns_theta_min 2.18
_exptl_absorpt_coefficient_mu 0.234
_exptl_absorpt_correction_T_max 1.000
_exptl_absorpt_correction_T_min 0.840
_exptl_absorpt_correction_type multi-scan
_exptl_absorpt_process_details
;
CrysAlisPro, Agilent Technologies,
Version 1.171.35.21 (release 20-01-2012 CrysAlis171 .NET)
(compiled Jan 23 2012,18:06:46)
Empirical absorption correction using spherical harmonics,
implemented in SCALE3 ABSPACK scaling algorithm.
;
_exptl_crystal_colour 'dark red'
_exptl_crystal_density_diffrn 1.305
_exptl_crystal_density_method 'not measured'
_exptl_crystal_description fragment
_exptl_crystal_F_000 2336
_exptl_crystal_recrystallization_method
;
Diffusion of PhMe into a solution in THF at rt.
;
_exptl_crystal_size_max 0.36
_exptl_crystal_size_mid 0.31
_exptl_crystal_size_min 0.28
_refine_diff_density_max 0.291
_refine_diff_density_min -0.550
_refine_diff_density_rms 0.047
_refine_ls_abs_structure_details 'Flack H D (1983), Acta Cryst. A39, 876-881'
_refine_ls_abs_structure_Flack -0.05(3)
_refine_ls_extinction_method none
_refine_ls_goodness_of_fit_ref 0.869
_refine_ls_hydrogen_treatment constr
_refine_ls_matrix_type full
_refine_ls_number_parameters 1396
_refine_ls_number_reflns 25554
_refine_ls_number_restraints 1
_refine_ls_restrained_S_all 0.869
_refine_ls_R_factor_all 0.0743
_refine_ls_R_factor_gt 0.0422
_refine_ls_shift/su_max 0.002
_refine_ls_shift/su_mean 0.000
_refine_ls_structure_factor_coef Fsqd
_refine_ls_weighting_details 'calc w=1/[\s^2^(Fo^2^)+(0.0328P)^2^+0.0000P] where P=(Fo^2^+2Fc^2^)/3'
_refine_ls_weighting_scheme calc
_refine_ls_wR_factor_gt 0.0735
_refine_ls_wR_factor_ref 0.0781
_reflns_number_gt 17536
_reflns_number_total 25554
_reflns_threshold_expression I>2\s(I)
_cod_data_source_file c3dt50523e.txt
_cod_data_source_block ck22ck
_cod_original_sg_symbol_H-M P2(1)
_cod_database_code 7021447

loop_
_symmetry_equiv_pos_as_xyz
'x, y, z'
'-x, y+1/2, -z'

loop_
_atom_site_label
_atom_site_type_symbol
_atom_site_fract_x
_atom_site_fract_y
_atom_site_fract_z
_atom_site_U_iso_or_equiv
_atom_site_adp_type
_atom_site_occupancy
_atom_site_symmetry_multiplicity
_atom_site_calc_flag
_atom_site_refinement_flags
_atom_site_disorder_assembly
_atom_site_disorder_group
C1 C 0.3041(4) 0.29971(12) 0.22723(17) 0.0151(8) Uani 1 1 d . . .
C2 C 0.3743(4) 0.33279(12) 0.26931(18) 0.0156(9) Uani 1 1 d . . .
C3 C 0.3155(4) 0.35165(12) 0.32859(18) 0.0193(9) Uani 1 1 d . B .
H3 H 0.2277 0.3412 0.3418 0.023 Uiso 1 1 calc R . .
C4 C 0.3809(4) 0.38459(12) 0.36780(19) 0.0222(10) Uani 1 1 d . B .
H4 H 0.3361 0.3961 0.4069 0.027 Uiso 1 1 calc R . .
C5 C 0.5082(4) 0.40148(14) 0.3527(2) 0.0238(11) Uani 1 1 d . . .
H5 H 0.5515 0.4246 0.3796 0.029 Uiso 1 1 calc R . .
C6 C 0.5701(4) 0.38270(12) 0.29563(19) 0.0201(9) Uani 1 1 d . . .
H6 H 0.6595 0.3927 0.2842 0.024 Uiso 1 1 calc R . .
C7 C 0.5064(4) 0.35029(13) 0.2554(2) 0.0182(9) Uani 1 1 d . . .
H7 H 0.5527 0.3391 0.2165 0.022 Uiso 1 1 calc R . .
C8 C 0.3761(4) 0.26998(11) 0.17931(18) 0.0139(8) Uani 1 1 d . . .
C9 C 0.5085(4) 0.25300(13) 0.19338(19) 0.0167(9) Uani 1 1 d . . .
H9 H 0.5522 0.2612 0.2348 0.020 Uiso 1 1 calc R . .
C10 C 0.5758(4) 0.22466(12) 0.14798(19) 0.0210(9) Uani 1 1 d . . .
H10 H 0.6655 0.2143 0.1585 0.025 Uiso 1 1 calc R . .
C11 C 0.5155(4) 0.21111(13) 0.0875(2) 0.0219(10) Uani 1 1 d . . .
H11 H 0.5621 0.1915 0.0566 0.026 Uiso 1 1 calc R . .
C12 C 0.3855(4) 0.22696(12) 0.07347(19) 0.0172(9) Uani 1 1 d . . .
H12 H 0.3422 0.2180 0.0323 0.021 Uiso 1 1 calc R . .
C13 C 0.3171(4) 0.25539(11) 0.11750(17) 0.0170(9) Uani 1 1 d . . .
H13 H 0.2276 0.2655 0.1060 0.020 Uiso 1 1 calc R . .
C14 C 0.1551(4) 0.29597(13) 0.22927(18) 0.0145(9) Uani 1 1 d . . .
C15 C 0.0886(4) 0.25293(13) 0.22163(19) 0.0190(9) Uani 1 1 d . . .
H15 H 0.1426 0.2258 0.2159 0.023 Uiso 1 1 calc R . .
C16 C -0.0486(4) 0.24851(13) 0.22210(19) 0.0205(10) Uani 1 1 d . . .
H16 H -0.0880 0.2187 0.2155 0.025 Uiso 1 1 calc R . .
C17 C -0.1330(4) 0.28644(13) 0.2320(2) 0.0234(10) Uani 1 1 d . . .
H17 H -0.2294 0.2831 0.2325 0.028 Uiso 1 1 calc R . .
C18 C -0.0717(4) 0.32963(14) 0.24109(19) 0.0204(10) Uani 1 1 d . . .
H18 H -0.1267 0.3563 0.2490 0.025 Uiso 1 1 calc R . .
C19 C 0.0678(4) 0.33411(14) 0.23878(19) 0.0174(10) Uani 1 1 d . . .
H19 H 0.1068 0.3642 0.2438 0.021 Uiso 1 1 calc R . .
C20 C 0.8156(4) 0.30169(13) 0.40499(18) 0.0252(9) Uani 1 1 d . . .
H20A H 0.9162 0.3046 0.4065 0.030 Uiso 1 1 calc R . .
H20B H 0.7803 0.3212 0.3674 0.030 Uiso 1 1 calc R . .
C21 C 0.7764(4) 0.25238(13) 0.3939(2) 0.0264(10) Uani 1 1 d . . .
H21A H 0.8288 0.2393 0.3557 0.032 Uiso 1 1 calc R . .
H21B H 0.7973 0.2339 0.4350 0.032 Uiso 1 1 calc R . .
C22 C 0.5884(5) 0.20399(15) 0.3680(2) 0.0361(12) Uani 1 1 d . . .
H22A H 0.6074 0.1849 0.4088 0.043 Uiso 1 1 calc R . .
H22B H 0.6382 0.1902 0.3294 0.043 Uiso 1 1 calc R . .
C23 C 0.4406(5) 0.20415(15) 0.3533(2) 0.0375(13) Uani 1 1 d . . .
H23A H 0.4209 0.2253 0.3149 0.045 Uiso 1 1 calc R . .
H23B H 0.4105 0.1725 0.3404 0.045 Uiso 1 1 calc R . .
C24 C 0.2253(4) 0.22084(15) 0.3986(2) 0.0362(12) Uani 1 1 d . . .
H24A H 0.1915 0.1898 0.3848 0.043 Uiso 1 1 calc R . .
H24B H 0.2053 0.2431 0.3615 0.043 Uiso 1 1 calc R . .
C25 C 0.1574(4) 0.23582(15) 0.4612(2) 0.0445(12) Uani 1 1 d . . .
H25A H 0.0574 0.2320 0.4563 0.053 Uiso 1 1 calc R . .
H25B H 0.1887 0.2164 0.4996 0.053 Uiso 1 1 calc R . .
C26 C 0.1312(4) 0.2998(2) 0.5346(2) 0.0559(15) Uani 1 1 d . B .
H26A H 0.1666 0.2816 0.5735 0.067 Uiso 1 1 calc R . .
H26B H 0.0308 0.2959 0.5328 0.067 Uiso 1 1 calc R . .
C27 C 0.1646(4) 0.3494(2) 0.5444(3) 0.0572(16) Uani 1 1 d . . .
H27A H 0.1549 0.3678 0.5022 0.069 Uiso 1 1 calc R A 1
H27B H 0.1117 0.3640 0.5813 0.069 Uiso 1 1 calc R A 1
O5 O 0.3058(5) 0.3413(2) 0.5631(3) 0.0187(17) Uani 0.504(6) 1 d P B 1
C28 C 0.3500(8) 0.3870(3) 0.5836(5) 0.0201(15) Uani 0.504(6) 1 d P B 1
H28A H 0.3005 0.3969 0.6247 0.024 Uiso 0.504(6) 1 calc PR B 1
H28B H 0.3314 0.4098 0.5471 0.024 Uiso 0.504(6) 1 calc PR B 1
O5D O 0.3115(5) 0.3698(2) 0.5380(3) 0.0164(16) Uani 0.496(6) 1 d P B 2
C28D C 0.3785(9) 0.3591(3) 0.5997(4) 0.0201(15) Uani 0.496(6) 1 d P B 2
H28I H 0.3953 0.3252 0.6031 0.024 Uiso 0.496(6) 1 calc PR B 2
H28J H 0.3226 0.3689 0.6387 0.024 Uiso 0.496(6) 1 calc PR B 2
C29 C 0.5072(4) 0.38443(15) 0.5987(2) 0.0294(11) Uani 1 1 d . . .
H29A H 0.5398 0.4147 0.6162 0.035 Uiso 0.504(6) 1 calc PR B 1
H29B H 0.5256 0.3605 0.6336 0.035 Uiso 0.504(6) 1 calc PR B 1
H29I H 0.4898 0.4183 0.6006 0.035 Uiso 0.496(6) 1 d PR B 2
H29J H 0.5633 0.3757 0.6386 0.035 Uiso 0.496(6) 1 d PR B 2
C30 C 0.7195(4) 0.37829(13) 0.5444(2) 0.0283(10) Uani 1 1 d . . .
H30A H 0.7542 0.3585 0.5818 0.034 Uiso 1 1 calc R B .
H30B H 0.7419 0.4110 0.5552 0.034 Uiso 1 1 calc R . .
C31 C 0.7852(4) 0.36466(12) 0.47984(19) 0.0266(10) Uani 1 1 d . B .
H31A H 0.7480 0.3836 0.4422 0.032 Uiso 1 1 calc R . .
H31B H 0.8847 0.3702 0.4829 0.032 Uiso 1 1 calc R . .
K1 K 0.47005(9) 0.30357(3) 0.46063(5) 0.0283(2) Uani 1 1 d . . .
O1 O 0.7595(3) 0.31656(8) 0.46716(12) 0.0233(7) Uani 1 1 d . B .
O2 O 0.6331(3) 0.25025(8) 0.37899(13) 0.0254(7) Uani 1 1 d . B .
O3 O 0.3689(3) 0.21904(9) 0.41128(13) 0.0269(7) Uani 1 1 d . B .
O4 O 0.1888(3) 0.28286(10) 0.47399(13) 0.0323(8) Uani 1 1 d . B .
O6 O 0.5772(3) 0.37307(10) 0.53812(13) 0.0349(8) Uani 1 1 d . B .
C1A C 0.6840(4) 0.30585(11) 0.73490(18) 0.0155(8) Uani 1 1 d . . .
C2A C 0.6168(4) 0.33631(12) 0.78242(18) 0.0162(9) Uani 1 1 d . . .
C3A C 0.6840(4) 0.35333(12) 0.84170(18) 0.0196(9) Uani 1 1 d . . .
H3A H 0.7745 0.3433 0.8513 0.024 Uiso 1 1 calc R . .
C4A C 0.6222(4) 0.38383(12) 0.88557(19) 0.0217(10) Uani 1 1 d . . .
H4A H 0.6709 0.3944 0.9244 0.026 Uiso 1 1 calc R . .
C5A C 0.4913(4) 0.39932(13) 0.8742(2) 0.0218(10) Uani 1 1 d . . .
H5A H 0.4501 0.4209 0.9043 0.026 Uiso 1 1 calc R . .
C6A C 0.4211(4) 0.38292(12) 0.8185(2) 0.0214(10) Uani 1 1 d . . .
H6A H 0.3292 0.3923 0.8113 0.026 Uiso 1 1 calc R . .
C7A C 0.4814(4) 0.35310(12) 0.77281(19) 0.0170(9) Uani 1 1 d . . .
H7A H 0.4312 0.3435 0.7339 0.020 Uiso 1 1 calc R . .
C8A C 0.8326(4) 0.30458(14) 0.73277(19) 0.0185(9) Uani 1 1 d . . .
C9A C 0.9153(4) 0.34442(14) 0.73937(19) 0.0179(10) Uani 1 1 d . . .
H9A H 0.8729 0.3734 0.7483 0.021 Uiso 1 1 calc R . .
C10A C 1.0553(5) 0.34295(15) 0.7334(2) 0.0259(11) Uani 1 1 d . . .
H10A H 1.1065 0.3708 0.7379 0.031 Uiso 1 1 calc R . .
C11A C 1.1219(4) 0.30196(16) 0.7212(2) 0.0275(11) Uani 1 1 d . . .
H11A H 1.2184 0.3011 0.7168 0.033 Uiso 1 1 calc R . .
C12A C 1.0444(4) 0.26177(15) 0.7155(2) 0.0240(10) Uani 1 1 d . . .
H12A H 1.0878 0.2329 0.7069 0.029 Uiso 1 1 calc R . .
C13A C 0.9046(4) 0.26360(14) 0.72232(19) 0.0199(10) Uani 1 1 d . . .
H13A H 0.8548 0.2353 0.7197 0.024 Uiso 1 1 calc R . .
C14A C 0.6093(4) 0.27659(11) 0.68741(18) 0.0135(8) Uani 1 1 d . B .
C15A C 0.6653(4) 0.26340(11) 0.62442(18) 0.0171(9) Uani 1 1 d . . .
H15A H 0.7535 0.2744 0.6128 0.021 Uiso 1 1 calc R B .
C16A C 0.5961(4) 0.23505(12) 0.57918(19) 0.0209(9) Uani 1 1 d . B .
H16A H 0.6382 0.2270 0.5376 0.025 Uiso 1 1 calc R . .
C17A C 0.4666(4) 0.21799(13) 0.5931(2) 0.0195(10) Uani 1 1 d . . .
H17A H 0.4194 0.1985 0.5619 0.023 Uiso 1 1 calc R B .
C18A C 0.4096(4) 0.23056(12) 0.65392(18) 0.0191(9) Uani 1 1 d . B .
H18A H 0.3207 0.2198 0.6647 0.023 Uiso 1 1 calc R . .
C19A C 0.4786(4) 0.25841(12) 0.69945(19) 0.0146(9) Uani 1 1 d . . .
H19A H 0.4357 0.2657 0.7411 0.018 Uiso 1 1 calc R B .
C20A C 0.1637(4) 0.34908(12) 0.9623(2) 0.0294(10) Uani 1 1 d . . .
H20C H 0.0627 0.3488 0.9613 0.035 Uiso 1 1 calc R . .
H20D H 0.1956 0.3692 0.9250 0.035 Uiso 1 1 calc R . .
C21A C 0.2127(5) 0.36818(14) 1.0287(2) 0.0333(11) Uani 1 1 d . . .
H21C H 0.1745 0.3996 1.0359 0.040 Uiso 1 1 calc R . .
H21D H 0.1824 0.3479 1.0662 0.040 Uiso 1 1 calc R . .
C22A C 0.4117(5) 0.38570(15) 1.0904(2) 0.0309(12) Uani 1 1 d . . .
H22C H 0.3877 0.3633 1.1265 0.037 Uiso 1 1 calc R . .
H22D H 0.3718 0.4162 1.1023 0.037 Uiso 1 1 calc R . .
C23A C 0.5625(5) 0.38993(14) 1.0862(2) 0.0324(12) Uani 1 1 d . . .
H23C H 0.5860 0.4123 1.0500 0.039 Uiso 1 1 calc R . .
H23D H 0.5988 0.4022 1.1296 0.039 Uiso 1 1 calc R . .
C24A C 0.7675(4) 0.34936(14) 1.0727(2) 0.0312(11) Uani 1 1 d . . .
H24C H 0.7997 0.3615 1.1169 0.037 Uiso 1 1 calc R . .
H24D H 0.7976 0.3712 1.0370 0.037 Uiso 1 1 calc R . .
C25A C 0.8279(4) 0.30315(14) 1.06061(19) 0.0295(10) Uani 1 1 d . . .
H25C H 0.9284 0.3049 1.0649 0.035 Uiso 1 1 calc R . .
H25D H 0.7941 0.2807 1.0947 0.035 Uiso 1 1 calc R . .
C26A C 0.8426(4) 0.24303(13) 0.9814(2) 0.0302(10) Uani 1 1 d . . .
H26C H 0.8117 0.2213 1.0169 0.036 Uiso 1 1 calc R . .
H26D H 0.9436 0.2437 0.9820 0.036 Uiso 1 1 calc R . .
C27A C 0.7917(4) 0.22740(14) 0.9135(2) 0.0319(11) Uani 1 1 d . . .
H27C H 0.8152 0.2509 0.8788 0.038 Uiso 1 1 calc R . .
H27D H 0.8360 0.1977 0.9011 0.038 Uiso 1 1 calc R . .
C28A C 0.5928(5) 0.20723(15) 0.8514(2) 0.0294(11) Uani 1 1 d . . .
H28C H 0.6355 0.1777 0.8369 0.035 Uiso 1 1 calc R . .
H28D H 0.6119 0.2312 0.8167 0.035 Uiso 1 1 calc R . .
C29A C 0.4444(5) 0.20085(13) 0.8578(2) 0.0300(11) Uani 1 1 d . . .
H29C H 0.4065 0.1888 0.8146 0.036 Uiso 1 1 calc R . .
H29D H 0.4256 0.1777 0.8937 0.036 Uiso 1 1 calc R . .
C30A C 0.2371(4) 0.23941(13) 0.8776(2) 0.0264(11) Uani 1 1 d . . .
H30C H 0.2117 0.2192 0.9161 0.032 Uiso 1 1 calc R . .
H30D H 0.2010 0.2253 0.8354 0.032 Uiso 1 1 calc R . .
C31A C 0.1774(4) 0.28641(12) 0.8869(2) 0.0280(10) Uani 1 1 d . . .
H31C H 0.2127 0.3078 0.8518 0.034 Uiso 1 1 calc R . .
H31D H 0.0769 0.2849 0.8821 0.034 Uiso 1 1 calc R . .
K1A K 0.50616(8) 0.29949(3) 0.96607(4) 0.0200(2) Uani 1 1 d . . .
O1A O 0.2133(3) 0.30332(9) 0.95276(13) 0.0233(6) Uani 1 1 d . . .
O2A O 0.3566(3) 0.37028(9) 1.02757(14) 0.0238(7) Uani 1 1 d . . .
O3A O 0.6236(3) 0.34684(8) 1.07242(13) 0.0238(7) Uani 1 1 d . . .
O4A O 0.7905(3) 0.28788(9) 0.99376(12) 0.0264(7) Uani 1 1 d . . .
O5A O 0.6489(3) 0.22135(9) 0.91523(13) 0.0264(7) Uani 1 1 d . . .
O6A O 0.3805(3) 0.24325(8) 0.87411(13) 0.0239(7) Uani 1 1 d . . .
C1B C 0.1836(4) 0.04185(11) 0.48269(18) 0.0162(9) Uani 1 1 d . . .
C2B C 0.1181(4) 0.01093(12) 0.53061(19) 0.0165(9) Uani 1 1 d . . .
C3B C 0.1855(4) -0.00808(12) 0.58726(17) 0.0165(9) Uani 1 1 d . . .
H3B H 0.2772 0.0008 0.5962 0.020 Uiso 1 1 calc R . .
C4B C 0.1228(4) -0.03944(12) 0.63072(19) 0.0218(10) Uani 1 1 d . . .
H4B H 0.1729 -0.0518 0.6680 0.026 Uiso 1 1 calc R . .
C5B C -0.0108(4) -0.05292(14) 0.6205(2) 0.0250(11) Uani 1 1 d . . .
H5B H -0.0530 -0.0747 0.6498 0.030 Uiso 1 1 calc R . .
C6B C -0.0812(4) -0.03391(12) 0.5667(2) 0.0227(10) Uani 1 1 d . . .
H6B H -0.1739 -0.0424 0.5595 0.027 Uiso 1 1 calc R . .
C7B C -0.0201(4) -0.00256(13) 0.5227(2) 0.0196(10) Uani 1 1 d . . .
H7B H -0.0723 0.0101 0.4864 0.023 Uiso 1 1 calc R . .
C8B C 0.1079(4) 0.07182(12) 0.43699(19) 0.0164(9) Uani 1 1 d . . .
C9B C -0.0176(4) 0.09265(13) 0.4520(2) 0.0206(10) Uani 1 1 d . . .
H9B H -0.0568 0.0868 0.4950 0.025 Uiso 1 1 calc R . .
C10B C -0.0867(4) 0.12106(12) 0.40772(19) 0.0218(9) Uani 1 1 d . . .
H10B H -0.1711 0.1344 0.4208 0.026 Uiso 1 1 calc R . .
C11B C -0.0347(4) 0.13061(15) 0.3438(2) 0.0277(11) Uani 1 1 d . . .
H11B H -0.0826 0.1501 0.3130 0.033 Uiso 1 1 calc R . .
C12B C 0.0880(4) 0.11099(13) 0.32660(19) 0.0254(10) Uani 1 1 d . D .
H12B H 0.1257 0.1172 0.2833 0.030 Uiso 1 1 calc R . .
C13B C 0.1574(4) 0.08239(12) 0.37125(18) 0.0195(9) Uani 1 1 d . . .
H13B H 0.2416 0.0692 0.3575 0.023 Uiso 1 1 calc R . .
C14B C 0.3324(4) 0.04197(13) 0.4788(2) 0.0190(9) Uani 1 1 d . . .
C15B C 0.4053(4) 0.08395(14) 0.4652(2) 0.0239(10) Uani 1 1 d . . .
H15B H 0.3561 0.1123 0.4618 0.029 Uiso 1 1 calc R . .
C16B C 0.5449(5) 0.08454(16) 0.4567(2) 0.0292(11) Uani 1 1 d . . .
H16B H 0.5894 0.1130 0.4463 0.035 Uiso 1 1 calc R . .
C17B C 0.6202(4) 0.04458(17) 0.4631(2) 0.0292(11) Uani 1 1 d . . .
H17B H 0.7161 0.0453 0.4565 0.035 Uiso 1 1 calc R . .
C18B C 0.5557(5) 0.00313(16) 0.4792(2) 0.0280(11) Uani 1 1 d . . .
H18B H 0.6076 -0.0245 0.4851 0.034 Uiso 1 1 calc R . .
C19B C 0.4150(4) 0.00229(14) 0.4865(2) 0.0225(10) Uani 1 1 d . . .
H19B H 0.3725 -0.0264 0.4972 0.027 Uiso 1 1 calc R . .
C20B C -0.3372(5) 0.04937(19) 0.2781(2) 0.0507(14) Uani 1 1 d . D .
H20E H -0.4363 0.0556 0.2740 0.061 Uiso 1 1 calc R . .
H20F H -0.3007 0.0680 0.3163 0.061 Uiso 1 1 calc R . .
C21B C -0.3145(5) -0.0001(2) 0.2914(3) 0.0599(17) Uani 1 1 d . . .
H21E H -0.3244 -0.0195 0.2502 0.072 Uiso 1 1 calc R C 3
H21F H -0.3731 -0.0122 0.3280 0.072 Uiso 1 1 calc R C 3
O2B O -0.1704(6) 0.0058(2) 0.3130(3) 0.023(2) Uani 0.468(8) 1 d P D 3
C22B C -0.1387(10) -0.0393(4) 0.3372(6) 0.0213(16) Uani 0.468(8) 1 d P D 3
H22E H -0.1607 -0.0629 0.3024 0.026 Uiso 0.468(8) 1 calc PR D 3
H22F H -0.1918 -0.0462 0.3785 0.026 Uiso 0.468(8) 1 calc PR D 3
O2F O -0.1774(6) -0.0237(3) 0.2904(3) 0.0269(19) Uani 0.532(8) 1 d P D 4
C22F C -0.1064(9) -0.0142(3) 0.3511(4) 0.0213(16) Uani 0.532(8) 1 d P D 4
H22L H -0.1638 -0.0228 0.3902 0.026 Uiso 0.532(8) 1 calc PR D 4
H22M H -0.0867 0.0195 0.3540 0.026 Uiso 0.532(8) 1 calc PR D 4
C23B C 0.0174(4) -0.03952(14) 0.3537(2) 0.0241(10) Uani 1 1 d . . .
H23E H 0.0379 -0.0154 0.3881 0.029 Uiso 0.468(8) 1 calc PR D 3
H23F H 0.0434 -0.0701 0.3729 0.029 Uiso 0.468(8) 1 calc PR D 3
H23I H 0.0705 -0.0302 0.3943 0.029 Uiso 0.532(8) 1 d PR D 4
H23J H -0.0026 -0.0732 0.3571 0.029 Uiso 0.532(8) 1 d PR D 4
C24B C 0.2362(4) -0.03869(13) 0.3042(2) 0.0234(10) Uani 1 1 d . . .
H24E H 0.2523 -0.0716 0.3168 0.028 Uiso 1 1 calc R D .
H24F H 0.2713 -0.0188 0.3413 0.028 Uiso 1 1 calc R . .
C25B C 0.3085(4) -0.02779(12) 0.24070(19) 0.0273(10) Uani 1 1 d . D .
H25E H 0.4067 -0.0352 0.2457 0.033 Uiso 1 1 calc R . .
H25F H 0.2706 -0.0466 0.2030 0.033 Uiso 1 1 calc R . .
C26B C 0.3541(4) 0.03384(13) 0.16529(19) 0.0279(10) Uani 1 1 d . . .
H26E H 0.3180 0.0149 0.1273 0.033 Uiso 1 1 calc R . .
H26F H 0.4538 0.0288 0.1685 0.033 Uiso 1 1 calc R . .
C27B C 0.3250(4) 0.08326(13) 0.1532(2) 0.0280(10) Uani 1 1 d . . .
H27E H 0.3469 0.1015 0.1944 0.034 Uiso 1 1 calc R . .
H27F H 0.3819 0.0949 0.1157 0.034 Uiso 1 1 calc R . .
C28B C 0.1501(5) 0.13529(14) 0.1220(2) 0.0386(12) Uani 1 1 d . . .
H28E H 0.2081 0.1472 0.0850 0.046 Uiso 1 1 calc R . .
H28F H 0.1663 0.1547 0.1627 0.046 Uiso 1 1 calc R . .
C29B C 0.0041(5) 0.13802(17) 0.1016(2) 0.0484(16) Uani 1 1 d . . .
H29E H -0.0193 0.1704 0.0892 0.058 Uiso 1 1 calc R . .
H29F H -0.0125 0.1180 0.0615 0.058 Uiso 1 1 calc R . .
C30B C -0.2164(5) 0.11930(15) 0.1360(2) 0.0357(12) Uani 1 1 d . . .
H30E H -0.2260 0.0945 0.1016 0.043 Uiso 1 1 calc R . .
H30F H -0.2470 0.1490 0.1155 0.043 Uiso 1 1 calc R . .
C31B C -0.3014(5) 0.10821(15) 0.1957(2) 0.0469(13) Uani 1 1 d . . .
H31E H -0.2817 0.1304 0.2328 0.056 Uiso 1 1 calc R . .
H31F H -0.3993 0.1107 0.1836 0.056 Uiso 1 1 calc R . .
K1B K 0.00375(9) 0.03704(3) 0.21000(5) 0.0262(2) Uani 1 1 d . . .
O1B O -0.2712(3) 0.06236(10) 0.21724(15) 0.0349(8) Uani 1 1 d . D .
O3B O 0.0950(3) -0.03085(10) 0.29473(13) 0.0315(7) Uani 1 1 d . D .
O4B O 0.2914(3) 0.02035(9) 0.22653(12) 0.0240(6) Uani 1 1 d . D .
O5B O 0.1844(3) 0.08844(8) 0.13637(12) 0.0262(7) Uani 1 1 d . D .
O6B O -0.0797(3) 0.12300(9) 0.15658(13) 0.0291(7) Uani 1 1 d . D .
C1C C -0.1870(4) 0.04623(11) -0.02932(18) 0.0141(8) Uani 1 1 d . D .
C2C C -0.1142(4) 0.01362(11) 0.01209(17) 0.0132(8) Uani 1 1 d . . .
C3C C -0.1689(4) -0.00523(12) 0.07269(18) 0.0193(9) Uani 1 1 d . D .
H3C H -0.2562 0.0051 0.0869 0.023 Uiso 1 1 calc R . .
C4C C -0.1013(4) -0.03782(13) 0.1119(2) 0.0252(10) Uani 1 1 d . D .
H4C H -0.1432 -0.0495 0.1516 0.030 Uiso 1 1 calc R . .
C5C C 0.0274(4) -0.05369(13) 0.0938(2) 0.0233(10) Uani 1 1 d . D .
H5C H 0.0740 -0.0762 0.1206 0.028 Uiso 1 1 calc R . .
C6C C 0.0848(4) -0.03609(12) 0.03654(19) 0.0191(8) Uani 1 1 d . . .
H6C H 0.1735 -0.0461 0.0240 0.023 Uiso 1 1 calc R D .
C7C C 0.0169(4) -0.00408(12) -0.0038(2) 0.0189(9) Uani 1 1 d . D .
H7C H 0.0600 0.0065 -0.0438 0.023 Uiso 1 1 calc R . .
C8C C -0.3359(4) 0.04904(13) -0.0259(2) 0.0162(9) Uani 1 1 d . . .
C9C C -0.4171(4) 0.00947(13) -0.01570(19) 0.0176(10) Uani 1 1 d . D .
H9C H -0.3743 -0.0201 -0.0136 0.021 Uiso 1 1 calc R . .
C10C C -0.5563(4) 0.01205(15) -0.0086(2) 0.0234(10) Uani 1 1 d . . .
H10C H -0.6068 -0.0157 -0.0017 0.028 Uiso 1 1 calc R D .
C11C C -0.6247(4) 0.05429(14) -0.0114(2) 0.0213(10) Uani 1 1 d . D .
H11C H -0.7208 0.0561 -0.0061 0.026 Uiso 1 1 calc R . .
C12C C -0.5465(4) 0.09374(14) -0.02217(19) 0.0219(10) Uani 1 1 d . . .
H12C H -0.5906 0.1231 -0.0248 0.026 Uiso 1 1 calc R D .
C13C C -0.4075(4) 0.09168(13) -0.02913(19) 0.0190(9) Uani 1 1 d . D .
H13C H -0.3580 0.1196 -0.0363 0.023 Uiso 1 1 calc R . .
C14C C -0.1190(4) 0.07653(12) -0.07773(18) 0.0163(9) Uani 1 1 d . . .
C15C C -0.1832(4) 0.09175(11) -0.13812(17) 0.0185(9) Uani 1 1 d . D .
H15C H -0.2747 0.0824 -0.1466 0.022 Uiso 1 1 calc R . .
C16C C -0.1200(4) 0.11935(11) -0.18509(18) 0.0184(9) Uani 1 1 d . . .
H16C H -0.1673 0.1281 -0.2253 0.022 Uiso 1 1 calc R D .
C17C C 0.0125(4) 0.13446(13) -0.1741(2) 0.0210(10) Uani 1 1 d . . .
H17C H 0.0566 0.1538 -0.2062 0.025 Uiso 1 1 calc R . .
C18C C 0.0792(4) 0.12078(12) -0.1154(2) 0.0214(9) Uani 1 1 d . . .
H18C H 0.1701 0.1308 -0.1070 0.026 Uiso 1 1 calc R D .
C19C C 0.0150(4) 0.09291(12) -0.06921(19) 0.0182(9) Uani 1 1 d . D .
H19C H 0.0638 0.0842 -0.0294 0.022 Uiso 1 1 calc R . .
C20C C 0.3093(4) 0.03341(12) 0.81517(18) 0.0227(9) Uani 1 1 d . . .
H20G H 0.2736 0.0567 0.8474 0.027 Uiso 1 1 calc R . .
H20H H 0.4087 0.0302 0.8231 0.027 Uiso 1 1 calc R . .
C21C C 0.2411(4) -0.01180(13) 0.8261(2) 0.0229(10) Uani 1 1 d . . .
H21G H 0.2728 -0.0346 0.7921 0.027 Uiso 1 1 calc R . .
H21H H 0.2641 -0.0238 0.8718 0.027 Uiso 1 1 calc R . .
C22C C 0.0259(4) -0.04801(14) 0.8278(2) 0.0236(10) Uani 1 1 d . . .
H22G H 0.0564 -0.0636 0.8700 0.028 Uiso 1 1 calc R . .
H22H H 0.0462 -0.0689 0.7893 0.028 Uiso 1 1 calc R . .
C23C C -0.1222(4) -0.03931(14) 0.8306(2) 0.0253(11) Uani 1 1 d . . .
H23G H -0.1709 -0.0687 0.8400 0.030 Uiso 1 1 calc R . .
H23H H -0.1423 -0.0172 0.8676 0.030 Uiso 1 1 calc R . .
C24C C -0.3119(4) -0.01498(13) 0.7642(2) 0.0237(10) Uani 1 1 d . . .
H24G H -0.3422 0.0056 0.8014 0.028 Uiso 1 1 calc R . .
H24H H -0.3570 -0.0455 0.7696 0.028 Uiso 1 1 calc R . .
C25C C -0.3507(4) 0.00570(12) 0.69777(19) 0.0242(9) Uani 1 1 d . . .
H25G H -0.3162 -0.0140 0.6605 0.029 Uiso 1 1 calc R . .
H25H H -0.4514 0.0074 0.6937 0.029 Uiso 1 1 calc R . .
C26C C -0.3199(4) 0.07055(12) 0.62742(18) 0.0245(10) Uani 1 1 d . . .
H26G H -0.4195 0.0743 0.6206 0.029 Uiso 1 1 calc R . .
H26H H -0.2857 0.0491 0.5922 0.029 Uiso 1 1 calc R . .
C27C C -0.2509(4) 0.11675(13) 0.6208(2) 0.0253(10) Uani 1 1 d . . .
H27G H -0.2774 0.1316 0.5775 0.030 Uiso 1 1 calc R . .
H27H H -0.2783 0.1375 0.6584 0.030 Uiso 1 1 calc R . .
C28C C -0.0322(4) 0.15084(13) 0.6121(2) 0.0248(11) Uani 1 1 d . . .
H28G H -0.0453 0.1724 0.6506 0.030 Uiso 1 1 calc R . .
H28H H -0.0644 0.1664 0.5702 0.030 Uiso 1 1 calc R . .
C29C C 0.1155(4) 0.13866(14) 0.6060(2) 0.0251(11) Uani 1 1 d . . .
H29G H 0.1273 0.1149 0.5701 0.030 Uiso 1 1 calc R . .
H29H H 0.1682 0.1666 0.5931 0.030 Uiso 1 1 calc R . .
C30C C 0.3043(4) 0.10761(13) 0.6649(2) 0.0248(10) Uani 1 1 d . . .
H30G H 0.3609 0.1344 0.6511 0.030 Uiso 1 1 calc R . .
H30H H 0.3151 0.0827 0.6307 0.030 Uiso 1 1 calc R . .
C31C C 0.3497(4) 0.09049(12) 0.73295(19) 0.0252(10) Uani 1 1 d . . .
H31G H 0.4498 0.0859 0.7333 0.030 Uiso 1 1 calc R . .
H31H H 0.3269 0.1138 0.7680 0.030 Uiso 1 1 calc R . .
K1C K -0.00035(9) 0.04532(3) 0.71129(5) 0.0197(2) Uani 1 1 d . . .
O1C O 0.2842(3) 0.04827(8) 0.74740(13) 0.0209(6) Uani 1 1 d . . .
O2C O 0.0972(3) -0.00566(8) 0.81989(12) 0.0194(6) Uani 1 1 d . . .
O3C O -0.1681(3) -0.02053(9) 0.76720(13) 0.0220(7) Uani 1 1 d . . .
O4C O -0.2938(3) 0.05130(8) 0.69290(13) 0.0218(7) Uani 1 1 d . . .
O5C O -0.1084(3) 0.10930(8) 0.62287(13) 0.0204(6) Uani 1 1 d . . .
O6C O 0.1648(3) 0.12115(8) 0.66865(12) 0.0202(6) Uani 1 1 d . . .

loop_
_atom_site_aniso_label
_atom_site_aniso_U_11
_atom_site_aniso_U_22
_atom_site_aniso_U_33
_atom_site_aniso_U_23
_atom_site_aniso_U_13
_atom_site_aniso_U_12
C1 0.017(2) 0.0155(18) 0.013(2) -0.0020(16) -0.0003(16) -0.0023(17)
C2 0.016(2) 0.0123(19) 0.019(2) 0.0008(16) -0.0034(18) 0.0070(16)
C3 0.015(2) 0.022(2) 0.020(2) 0.0016(17) -0.0017(18) 0.0028(17)
C4 0.028(3) 0.022(2) 0.016(2) -0.0068(18) -0.0107(19) 0.0074(19)
C5 0.032(3) 0.018(2) 0.021(2) -0.0070(18) -0.017(2) 0.007(2)
C6 0.019(2) 0.015(2) 0.027(2) 0.0026(18) -0.0030(19) -0.0007(16)
C7 0.020(2) 0.015(2) 0.019(2) 0.0007(17) 0.0014(19) -0.0022(17)
C8 0.016(2) 0.0082(18) 0.017(2) 0.0038(16) -0.0043(18) -0.0048(16)
C9 0.023(2) 0.018(2) 0.009(2) -0.0043(17) 0.0009(18) -0.0035(18)
C10 0.019(2) 0.0112(19) 0.033(2) 0.0015(17) -0.0037(19) 0.0042(16)
C11 0.021(2) 0.019(2) 0.025(2) -0.0081(18) 0.003(2) -0.0044(18)
C12 0.021(2) 0.018(2) 0.012(2) -0.0004(17) 0.0002(18) -0.0056(18)
C13 0.015(2) 0.0134(19) 0.023(2) 0.0004(17) -0.0013(18) -0.0037(16)
C14 0.014(2) 0.018(2) 0.012(2) 0.0016(18) -0.0029(17) -0.0020(17)
C15 0.019(2) 0.024(2) 0.014(2) -0.0037(18) -0.0031(18) 0.0008(18)
C16 0.024(2) 0.020(2) 0.018(2) -0.0045(18) -0.0036(19) -0.0078(18)
C17 0.012(2) 0.039(3) 0.019(2) 0.003(2) 0.0013(18) -0.0063(19)
C18 0.020(2) 0.023(2) 0.018(2) 0.0001(18) 0.0002(19) 0.0093(18)
C19 0.019(2) 0.017(2) 0.016(2) 0.0024(18) -0.0012(18) 0.0009(17)
C20 0.016(2) 0.033(2) 0.027(2) 0.0085(19) 0.0151(18) 0.0066(19)
C21 0.034(3) 0.028(2) 0.017(2) 0.0034(18) 0.006(2) 0.010(2)
C22 0.045(3) 0.026(2) 0.037(3) -0.006(2) 0.012(3) 0.003(2)
C23 0.062(4) 0.021(2) 0.030(3) -0.005(2) -0.006(3) -0.002(2)
C24 0.034(3) 0.032(2) 0.043(3) 0.001(2) -0.025(2) -0.006(2)
C25 0.025(3) 0.052(3) 0.056(3) 0.026(3) -0.008(3) -0.005(2)
C26 0.024(3) 0.125(5) 0.019(3) 0.011(3) 0.009(2) 0.031(3)
C27 0.020(3) 0.108(5) 0.044(3) -0.040(3) -0.004(2) 0.011(3)
O5 0.023(3) 0.010(3) 0.022(4) 0.002(3) 0.000(3) -0.003(2)
C28 0.021(4) 0.017(4) 0.022(4) -0.002(3) 0.005(3) 0.003(3)
O5D 0.012(3) 0.021(4) 0.017(4) 0.003(3) -0.004(3) -0.001(2)
C28D 0.021(4) 0.017(4) 0.022(4) -0.002(3) 0.005(3) 0.003(3)
C29 0.040(3) 0.031(2) 0.018(2) -0.007(2) 0.002(2) -0.004(2)
C30 0.029(3) 0.023(2) 0.032(3) -0.004(2) -0.013(2) -0.0051(19)
C31 0.023(2) 0.024(2) 0.033(3) 0.0038(18) -0.002(2) -0.0051(17)
K1 0.0226(5) 0.0270(5) 0.0351(6) -0.0148(5) -0.0037(4) 0.0009(4)
O1 0.0277(16) 0.0245(15) 0.0177(15) 0.0038(12) 0.0042(13) -0.0029(12)
O2 0.0327(18) 0.0184(15) 0.0250(16) -0.0021(12) 0.0000(13) 0.0027(12)
O3 0.0299(18) 0.0278(15) 0.0230(16) 0.0019(13) -0.0068(14) -0.0067(13)
O4 0.0268(17) 0.047(2) 0.0235(17) 0.0068(14) 0.0044(14) 0.0023(14)
O6 0.0305(18) 0.053(2) 0.0208(17) -0.0134(15) 0.0101(15) -0.0197(15)
C1A 0.0101(19) 0.0152(19) 0.021(2) 0.0011(16) 0.0000(17) -0.0016(16)
C2A 0.018(2) 0.0129(19) 0.018(2) 0.0029(17) 0.0033(18) -0.0052(16)
C3A 0.019(2) 0.020(2) 0.020(2) 0.0048(18) -0.0010(19) -0.0025(17)
C4A 0.030(3) 0.016(2) 0.019(2) 0.0052(18) 0.001(2) -0.0077(18)
C5A 0.028(3) 0.015(2) 0.023(2) -0.0007(18) 0.015(2) -0.0059(18)
C6A 0.020(2) 0.014(2) 0.031(3) 0.0022(19) 0.013(2) -0.0009(17)
C7A 0.020(2) 0.0111(19) 0.020(2) -0.0035(16) 0.0024(18) -0.0023(16)
C8A 0.015(2) 0.026(2) 0.014(2) 0.0075(18) -0.0008(18) 0.0048(18)
C9A 0.013(2) 0.024(2) 0.017(2) 0.0004(18) -0.0050(18) -0.0014(17)
C10A 0.025(3) 0.030(3) 0.023(3) 0.002(2) -0.003(2) -0.003(2)
C11A 0.005(2) 0.053(3) 0.025(2) -0.010(2) 0.0046(18) -0.005(2)
C12A 0.020(2) 0.032(2) 0.019(2) -0.005(2) 0.004(2) 0.0110(19)
C13A 0.015(2) 0.028(2) 0.017(2) -0.0028(19) -0.0014(19) -0.0026(18)
C14A 0.014(2) 0.0117(19) 0.015(2) 0.0054(15) 0.0009(17) 0.0040(15)
C15A 0.011(2) 0.0156(19) 0.025(2) 0.0037(18) 0.0035(18) 0.0001(15)
C16A 0.025(2) 0.022(2) 0.016(2) 0.0041(17) 0.0072(19) 0.0048(18)
C17A 0.020(2) 0.020(2) 0.018(2) -0.0005(18) -0.0035(19) 0.0021(17)
C18A 0.010(2) 0.022(2) 0.025(2) 0.0030(18) -0.0023(18) 0.0002(17)
C19A 0.018(2) 0.0122(19) 0.014(2) -0.0013(15) 0.0071(18) 0.0022(16)
C20A 0.022(2) 0.029(2) 0.038(3) 0.008(2) 0.008(2) 0.0099(18)
C21A 0.044(3) 0.024(2) 0.032(3) 0.003(2) 0.009(2) 0.009(2)
C22A 0.051(3) 0.020(2) 0.022(3) -0.0049(19) 0.012(2) -0.005(2)
C23A 0.052(3) 0.020(2) 0.025(3) -0.0057(19) 0.015(2) -0.019(2)
C24A 0.035(3) 0.034(3) 0.025(2) 0.006(2) -0.008(2) -0.024(2)
C25A 0.021(2) 0.045(3) 0.022(2) 0.003(2) -0.0086(18) -0.014(2)
C26A 0.021(2) 0.036(2) 0.034(3) 0.008(2) 0.003(2) 0.0118(19)
C27A 0.027(3) 0.033(2) 0.036(3) -0.002(2) 0.001(2) 0.012(2)
C28A 0.048(3) 0.021(2) 0.019(3) -0.0040(19) -0.004(2) 0.006(2)
C29A 0.049(3) 0.014(2) 0.027(3) -0.0031(18) -0.001(2) 0.003(2)
C30A 0.032(3) 0.023(2) 0.024(2) 0.0009(18) -0.017(2) -0.0142(19)
C31A 0.021(2) 0.030(2) 0.032(3) -0.0022(19) -0.0136(19) -0.0108(18)
K1A 0.0203(5) 0.0172(5) 0.0224(5) -0.0043(4) -0.0007(4) -0.0021(4)
O1A 0.0239(15) 0.0220(14) 0.0241(16) 0.0059(13) -0.0056(13) 0.0035(13)
O2A 0.0303(18) 0.0224(16) 0.0187(16) 0.0005(13) 0.0066(14) -0.0007(12)
O3A 0.0291(18) 0.0189(15) 0.0233(16) -0.0056(12) -0.0015(13) -0.0064(12)
O4A 0.0269(17) 0.0338(17) 0.0183(15) 0.0037(13) -0.0015(13) -0.0008(13)
O5A 0.0318(18) 0.0258(15) 0.0217(16) 0.0011(13) 0.0022(14) 0.0063(13)
O6A 0.0309(18) 0.0160(14) 0.0247(16) -0.0031(12) -0.0092(14) -0.0037(12)
C1B 0.017(2) 0.013(2) 0.019(2) 0.0002(16) -0.0002(17) 0.0002(17)
C2B 0.014(2) 0.015(2) 0.020(2) -0.0064(17) 0.0023(18) 0.0016(15)
C3B 0.020(2) 0.017(2) 0.013(2) -0.0039(17) 0.0010(18) 0.0047(17)
C4B 0.034(3) 0.016(2) 0.015(2) -0.0037(17) 0.004(2) 0.0069(18)
C5B 0.035(3) 0.017(2) 0.023(3) 0.0003(19) 0.015(2) 0.004(2)
C6B 0.019(2) 0.019(2) 0.031(3) -0.0065(19) 0.004(2) -0.0047(17)
C7B 0.019(2) 0.018(2) 0.022(2) 0.0058(18) 0.001(2) 0.0024(18)
C8B 0.016(2) 0.016(2) 0.017(2) -0.0029(17) 0.0009(18) -0.0060(17)
C9B 0.021(3) 0.020(2) 0.020(2) -0.0034(18) -0.003(2) 0.0001(18)
C10B 0.019(2) 0.021(2) 0.025(2) 0.0005(18) 0.0022(19) -0.0034(17)
C11B 0.027(3) 0.027(3) 0.029(3) 0.006(2) -0.008(2) -0.004(2)
C12B 0.034(3) 0.027(2) 0.015(2) 0.0014(19) -0.004(2) -0.010(2)
C13B 0.017(2) 0.021(2) 0.020(2) -0.0066(18) 0.0028(18) -0.0038(17)
C14B 0.022(2) 0.021(2) 0.014(2) 0.0052(18) -0.0016(18) -0.0005(19)
C15B 0.027(3) 0.024(2) 0.021(2) 0.006(2) -0.002(2) -0.0072(19)
C16B 0.034(3) 0.032(3) 0.021(3) 0.011(2) -0.001(2) -0.008(2)
C17B 0.019(2) 0.058(3) 0.011(2) -0.005(2) 0.001(2) -0.008(2)
C18B 0.025(3) 0.042(3) 0.017(2) -0.002(2) -0.007(2) 0.010(2)
C19B 0.021(2) 0.024(2) 0.023(3) -0.0074(19) -0.002(2) 0.0001(18)
C20B 0.024(3) 0.094(4) 0.034(3) -0.013(3) -0.002(2) -0.015(3)
C21B 0.016(3) 0.121(5) 0.042(3) 0.037(3) 0.006(2) -0.001(3)
O2B 0.020(4) 0.011(4) 0.038(4) -0.004(3) 0.008(3) 0.002(3)
C22B 0.014(4) 0.027(5) 0.023(4) 0.000(4) -0.007(3) -0.003(3)
O2F 0.020(3) 0.033(4) 0.028(4) 0.001(3) 0.000(3) -0.006(3)
C22F 0.014(4) 0.027(5) 0.023(4) 0.000(4) -0.007(3) -0.003(3)
C23B 0.035(3) 0.020(2) 0.017(2) 0.0053(18) 0.004(2) 0.0039(19)
C24B 0.020(2) 0.022(2) 0.027(2) -0.0009(18) -0.0064(19) 0.0087(18)
C25B 0.026(2) 0.023(2) 0.033(2) -0.0061(18) 0.002(2) 0.0046(18)
C26B 0.023(2) 0.034(2) 0.026(2) -0.0086(19) 0.0071(19) -0.0083(19)
C27B 0.030(3) 0.031(2) 0.022(2) 0.0025(19) 0.008(2) -0.013(2)
C28B 0.046(3) 0.028(2) 0.042(3) 0.015(2) 0.017(2) 0.008(2)
C29B 0.075(4) 0.036(3) 0.034(3) 0.015(2) 0.018(3) 0.014(3)
C30B 0.045(3) 0.032(2) 0.030(3) -0.013(2) -0.010(2) 0.013(2)
C31B 0.035(3) 0.048(3) 0.057(3) -0.027(3) -0.019(3) 0.018(2)
K1B 0.0211(5) 0.0285(6) 0.0290(5) 0.0132(4) -0.0041(5) -0.0032(4)
O1B 0.0282(18) 0.053(2) 0.0239(17) -0.0084(15) -0.0023(15) 0.0022(15)
O3B 0.0270(18) 0.0454(18) 0.0223(17) 0.0151(14) 0.0074(14) 0.0113(14)
O4B 0.0250(17) 0.0316(16) 0.0153(14) 0.0013(12) 0.0073(12) 0.0017(12)
O5B 0.0349(18) 0.0193(14) 0.0246(15) 0.0032(12) 0.0053(14) -0.0019(13)
O6B 0.042(2) 0.0269(16) 0.0180(16) 0.0024(13) -0.0009(14) 0.0045(14)
C1C 0.015(2) 0.0138(19) 0.014(2) -0.0026(16) -0.0003(17) -0.0002(16)
C2C 0.014(2) 0.0100(18) 0.015(2) -0.0043(16) 0.0042(17) -0.0052(15)
C3C 0.012(2) 0.024(2) 0.022(2) -0.0024(18) -0.0021(18) -0.0040(17)
C4C 0.036(3) 0.021(2) 0.018(2) 0.0029(19) 0.003(2) -0.002(2)
C5C 0.022(2) 0.018(2) 0.031(3) 0.0033(19) -0.011(2) -0.0063(17)
C6C 0.013(2) 0.018(2) 0.026(2) -0.0014(18) 0.0003(18) -0.0059(16)
C7C 0.019(2) 0.019(2) 0.019(2) 0.0022(17) -0.0016(18) -0.0035(18)
C8C 0.019(2) 0.017(2) 0.013(2) 0.0001(17) 0.0025(18) -0.0023(17)
C9C 0.015(2) 0.021(2) 0.017(2) 0.0002(18) -0.0041(18) 0.0028(17)
C10C 0.020(2) 0.029(2) 0.022(2) -0.0055(19) 0.0064(19) -0.0089(19)
C11C 0.009(2) 0.037(3) 0.018(2) 0.0104(19) 0.0010(18) 0.0034(18)
C12C 0.019(2) 0.032(2) 0.015(2) 0.0065(19) 0.0006(18) 0.0101(19)
C13C 0.019(2) 0.021(2) 0.017(2) 0.0016(18) 0.0031(19) -0.0001(18)
C14C 0.014(2) 0.016(2) 0.019(2) -0.0034(17) 0.0016(18) 0.0068(17)
C15C 0.019(2) 0.0150(19) 0.022(2) -0.0058(17) 0.0006(18) 0.0018(16)
C16C 0.033(3) 0.0131(19) 0.009(2) -0.0008(16) 0.0038(19) 0.0063(17)
C17C 0.026(3) 0.016(2) 0.022(2) -0.0037(17) 0.012(2) 0.0020(18)
C18C 0.012(2) 0.019(2) 0.033(3) -0.0065(19) 0.0104(19) 0.0031(16)
C19C 0.016(2) 0.014(2) 0.024(2) -0.0030(17) -0.0023(18) 0.0012(17)
C20C 0.021(2) 0.023(2) 0.024(2) -0.0003(18) -0.0080(18) 0.0007(17)
C21C 0.029(3) 0.024(2) 0.016(2) -0.0011(17) -0.0072(19) 0.0040(18)
C22C 0.032(3) 0.017(2) 0.023(2) 0.0088(17) 0.003(2) -0.0031(18)
C23C 0.037(3) 0.014(2) 0.025(3) 0.0043(18) 0.002(2) -0.0005(19)
C24C 0.020(2) 0.020(2) 0.031(3) 0.0013(19) 0.003(2) -0.0036(17)
C25C 0.018(2) 0.022(2) 0.032(2) -0.0026(18) -0.0017(19) -0.0041(17)
C26C 0.023(2) 0.026(2) 0.024(2) 0.0023(18) -0.0050(19) 0.0051(18)
C27C 0.028(3) 0.026(2) 0.022(2) 0.0085(18) 0.0018(19) 0.0067(19)
C28C 0.041(3) 0.0098(19) 0.024(2) 0.0096(17) -0.004(2) -0.0020(18)
C29C 0.030(3) 0.019(2) 0.026(3) 0.0111(19) -0.003(2) -0.0054(18)
C30C 0.024(3) 0.020(2) 0.030(3) -0.0030(18) 0.007(2) -0.0010(18)
C31C 0.025(2) 0.021(2) 0.030(2) -0.0032(18) 0.0014(19) -0.0037(18)
K1C 0.0191(5) 0.0172(5) 0.0229(5) 0.0037(4) 0.0009(4) -0.0009(4)
O1C 0.0237(16) 0.0190(14) 0.0200(15) 0.0023(12) -0.0037(13) -0.0014(12)
O2C 0.0223(16) 0.0170(14) 0.0190(15) 0.0008(11) 0.0013(12) 0.0009(12)
O3C 0.0228(17) 0.0253(15) 0.0180(16) 0.0040(12) 0.0034(13) -0.0050(12)
O4C 0.0252(16) 0.0224(14) 0.0179(16) 0.0026(12) 0.0004(13) -0.0035(12)
O5C 0.0178(16) 0.0203(14) 0.0230(15) 0.0002(12) 0.0020(13) -0.0003(11)
O6C 0.0205(16) 0.0235(14) 0.0165(15) 0.0003(12) 0.0019(12) -0.0003(12)

loop_
_atom_type_symbol
_atom_type_description
_atom_type_scat_dispersion_real
_atom_type_scat_dispersion_imag
_atom_type_scat_source
C C 0.0033 0.0016 'International Tables Vol C Tables 4.2.6.8 and 6.1.1.4'
H H 0.0000 0.0000 'International Tables Vol C Tables 4.2.6.8 and 6.1.1.4'
K K 0.2009 0.2494 'International Tables Vol C Tables 4.2.6.8 and 6.1.1.4'
O O 0.0106 0.0060 'International Tables Vol C Tables 4.2.6.8 and 6.1.1.4'

loop_
_geom_angle_atom_site_label_1
_geom_angle_atom_site_label_2
_geom_angle_atom_site_label_3
_geom_angle
_geom_angle_site_symmetry_1
_geom_angle_site_symmetry_3
C2 C1 C8 122.1(3) . .
C2 C1 C14 120.4(3) . .
C8 C1 C14 117.5(3) . .
C3 C2 C7 113.7(3) . .
C3 C2 C1 122.4(3) . .
C7 C2 C1 123.9(3) . .
C4 C3 C2 122.5(4) . .
C4 C3 K1 68.7(2) . .
C2 C3 K1 107.7(2) . .
C4 C3 H3 118.8 . .
C2 C3 H3 118.8 . .
K1 C3 H3 93.5 . .
C5 C4 C3 122.7(4) . .
C5 C4 K1 98.2(2) . .
C3 C4 K1 86.7(2) . .
C5 C4 H4 118.6 . .
C3 C4 H4 118.6 . .
K1 C4 H4 84.9 . .
C4 C5 C6 116.1(4) . .
C4 C5 H5 121.9 . .
C6 C5 H5 121.9 . .
C7 C6 C5 122.2(4) . .
C7 C6 H6 118.9 . .
C5 C6 H6 118.9 . .
C6 C7 C2 122.7(4) . .
C6 C7 H7 118.6 . .
C2 C7 H7 118.6 . .
C13 C8 C9 115.9(3) . .
C13 C8 C1 122.5(3) . .
C9 C8 C1 121.5(3) . .
C10 C9 C8 121.2(4) . .
C10 C9 H9 119.4 . .
C8 C9 H9 119.4 . .
C9 C10 C11 121.5(4) . .
C9 C10 H10 119.3 . .
C11 C10 H10 119.3 . .
C12 C11 C10 117.9(4) . .
C12 C11 K1A 66.6(2) . 1_554
C10 C11 K1A 113.3(2) . 1_554
C12 C11 H11 121.1 . .
C10 C11 H11 121.1 . .
K1A C11 H11 90.1 1_554 .
C13 C12 C11 121.7(4) . .
C13 C12 K1A 102.4(2) . 1_554
C11 C12 K1A 90.1(2) . 1_554
C13 C12 H12 119.2 . .
C11 C12 H12 119.2 . .
K1A C12 H12 77.1 1_554 .
C12 C13 C8 121.8(4) . .
C12 C13 H13 119.1 . .
C8 C13 H13 119.1 . .
C19 C14 C15 114.8(3) . .
C19 C14 C1 123.7(3) . .
C15 C14 C1 121.5(4) . .
C16 C15 C14 122.8(4) . .
C16 C15 H15 118.6 . .
C14 C15 H15 118.6 . .
C15 C16 C17 121.5(4) . .
C15 C16 H16 119.2 . .
C17 C16 H16 119.2 . .
C16 C17 C18 117.6(4) . .
C16 C17 H17 121.2 . .
C18 C17 H17 121.2 . .
C19 C18 C17 120.6(4) . .
C19 C18 H18 119.7 . .
C17 C18 H18 119.7 . .
C18 C19 C14 122.6(4) . .
C18 C19 H19 118.7 . .
C14 C19 H19 118.7 . .
O1 C20 C21 108.4(3) . .
O1 C20 H20A 110.0 . .
C21 C20 H20A 110.0 . .
O1 C20 H20B 110.0 . .
C21 C20 H20B 110.0 . .
H20A C20 H20B 108.4 . .
O2 C21 C20 108.8(3) . .
O2 C21 H21A 109.9 . .
C20 C21 H21A 109.9 . .
O2 C21 H21B 109.9 . .
C20 C21 H21B 109.9 . .
H21A C21 H21B 108.3 . .
O2 C22 C23 109.2(4) . .
O2 C22 H22A 109.8 . .
C23 C22 H22A 109.8 . .
O2 C22 H22B 109.8 . .
C23 C22 H22B 109.8 . .
H22A C22 H22B 108.3 . .
O3 C23 C22 109.6(4) . .
O3 C23 H23A 109.7 . .
C22 C23 H23A 109.7 . .
O3 C23 H23B 109.7 . .
C22 C23 H23B 109.7 . .
H23A C23 H23B 108.2 . .
O3 C24 C25 108.3(3) . .
O3 C24 H24A 110.0 . .
C25 C24 H24A 110.0 . .
O3 C24 H24B 110.0 . .
C25 C24 H24B 110.0 . .
H24A C24 H24B 108.4 . .
O4 C25 C24 109.4(3) . .
O4 C25 H25A 109.8 . .
C24 C25 H25A 109.8 . .
O4 C25 H25B 109.8 . .
C24 C25 H25B 109.8 . .
H25A C25 H25B 108.2 . .
O4 C26 C27 110.7(4) . .
O4 C26 H26A 109.5 . .
C27 C26 H26A 109.5 . .
O4 C26 H26B 109.5 . .
C27 C26 H26B 109.5 . .
H26A C26 H26B 108.1 . .
O5 C27 C26 95.0(5) . .
O5 C27 O5D 37.0(3) . .
C26 C27 O5D 123.8(4) . .
O5 C27 H27A 112.7 . .
C26 C27 H27A 112.7 . .
O5D C27 H27A 79.3 . .
O5 C27 H27B 112.7 . .
C26 C27 H27B 112.7 . .
O5D C27 H27B 113.0 . .
H27A C27 H27B 110.2 . .
C28 O5 C27 102.0(6) . .
C28 O5 K1 112.4(4) . .
C27 O5 K1 115.5(3) . .
O5 C28 C29 107.6(6) . .
O5 C28 H28A 110.2 . .
C29 C28 H28A 110.2 . .
O5 C28 H28B 110.2 . .
C29 C28 H28B 110.2 . .
H28A C28 H28B 108.5 . .
C28D O5D C27 105.7(6) . .
C28D O5D K1 93.5(4) . .
C27 O5D K1 107.1(3) . .
O5D C28D C29 106.0(7) . .
O5D C28D K1 61.2(4) . .
C29 C28D K1 89.5(4) . .
O5D C28D H28I 110.5 . .
C29 C28D H28I 110.5 . .
K1 C28D H28I 62.4 . .
O5D C28D H28J 110.5 . .
C29 C28D H28J 110.5 . .
K1 C28D H28J 160.0 . .
H28I C28D H28J 108.7 . .
O6 C29 C28D 108.6(4) . .
O6 C29 C28 109.3(5) . .
C28D C29 C28 34.6(4) . .
O6 C29 H29A 109.8 . .
C28D C29 H29A 135.5 . .
C28 C29 H29A 109.8 . .
O6 C29 H29B 109.8 . .
C28D C29 H29B 78.2 . .
C28 C29 H29B 109.8 . .
H29A C29 H29B 108.3 . .
O6 C29 H29I 110.0 . .
C28D C29 H29I 110.1 . .
C28 C29 H29I 78.0 . .
H29A C29 H29I 34.4 . .
H29B C29 H29I 133.6 . .
O6 C29 H29J 110.0 . .
C28D C29 H29J 109.8 . .
C28 C29 H29J 134.6 . .
H29A C29 H29J 76.7 . .
H29B C29 H29J 34.1 . .
H29I C29 H29J 108.3 . .
O6 C30 C31 109.4(3) . .
O6 C30 H30A 109.8 . .
C31 C30 H30A 109.8 . .
O6 C30 H30B 109.8 . .
C31 C30 H30B 109.8 . .
H30A C30 H30B 108.2 . .
O1 C31 C30 109.2(3) . .
O1 C31 H31A 109.8 . .
C30 C31 H31A 109.8 . .
O1 C31 H31B 109.8 . .
C30 C31 H31B 109.8 . .
H31A C31 H31B 108.3 . .
O6 K1 O2 121.06(9) . .
O6 K1 O3 165.39(9) . .
O2 K1 O3 61.10(8) . .
O6 K1 O5 62.19(13) . .
O2 K1 O5 167.49(15) . .
O3 K1 O5 112.47(13) . .
O6 K1 O4 118.25(9) . .
O2 K1 O4 120.52(9) . .
O3 K1 O4 60.49(8) . .
O5 K1 O4 56.74(12) . .
O6 K1 O1 60.08(8) . .
O2 K1 O1 61.21(8) . .
O3 K1 O1 118.51(8) . .
O5 K1 O1 119.33(13) . .
O4 K1 O1 170.81(8) . .
O6 K1 O5D 55.11(13) . .
O2 K1 O5D 172.85(14) . .
O3 K1 O5D 124.35(13) . .
O5 K1 O5D 19.29(12) . .
O4 K1 O5D 64.13(13) . .
O1 K1 O5D 115.17(13) . .
O6 K1 C4 83.40(10) . .
O2 K1 C4 103.70(9) . .
O3 K1 C4 110.59(9) . .
O5 K1 C4 88.54(15) . .
O4 K1 C4 86.73(10) . .
O1 K1 C4 101.77(10) . .
O5D K1 C4 70.48(15) . .
O6 K1 C16A 84.23(10) . .
O2 K1 C16A 82.28(9) . .
O3 K1 C16A 81.78(9) . .
O5 K1 C16A 86.20(14) . .
O4 K1 C16A 99.67(9) . .
O1 K1 C16A 71.33(9) . .
O5D K1 C16A 102.66(15) . .
C4 K1 C16A 167.62(10) . .
O6 K1 C28D 44.35(16) . .
O2 K1 C28D 156.90(18) . .
O3 K1 C28D 127.67(16) . .
O5 K1 C28D 19.26(17) . .
O4 K1 C28D 75.75(17) . .
O1 K1 C28D 100.07(17) . .
O5D K1 C28D 25.3(2) . .
C4 K1 C28D 92.91(17) . .
C16A K1 C28D 78.58(17) . .
O6 K1 C3 107.92(9) . .
O2 K1 C3 92.08(9) . .
O3 K1 C3 86.01(9) . .
O5 K1 C3 98.28(14) . .
O4 K1 C3 73.83(9) . .
O1 K1 C3 115.36(9) . .
O5D K1 C3 84.02(14) . .
C4 K1 C3 24.59(9) . .
C16A K1 C3 167.79(10) . .
C28D K1 C3 109.07(17) . .
C20 O1 C31 112.1(3) . .
C20 O1 K1 108.2(2) . .
C31 O1 K1 107.9(2) . .
C22 O2 C21 111.9(3) . .
C22 O2 K1 115.7(2) . .
C21 O2 K1 115.4(2) . .
C23 O3 C24 111.4(3) . .
C23 O3 K1 111.6(2) . .
C24 O3 K1 112.1(2) . .
C25 O4 C26 113.2(4) . .
C25 O4 K1 113.3(2) . .
C26 O4 K1 113.7(3) . .
C30 O6 C29 112.7(3) . .
C30 O6 K1 120.4(2) . .
C29 O6 K1 117.0(2) . .
C2A C1A C14A 122.6(3) . .
C2A C1A C8A 119.6(3) . .
C14A C1A C8A 117.7(3) . .
C7A C2A C3A 114.7(3) . .
C7A C2A C1A 123.3(3) . .
C3A C2A C1A 122.0(3) . .
C4A C3A C2A 122.2(4) . .
C4A C3A K1A 66.75(19) . .
C2A C3A K1A 101.5(2) . .
C4A C3A H3A 118.9 . .
C2A C3A H3A 118.9 . .
K1A C3A H3A 101.6 . .
C5A C4A C3A 121.3(4) . .
C5A C4A K1A 89.5(2) . .
C3A C4A K1A 89.3(2) . .
C5A C4A H4A 119.4 . .
C3A C4A H4A 119.4 . .
K1A C4A H4A 91.2 . .
C4A C5A C6A 118.6(4) . .
C4A C5A K1A 66.6(2) . .
C6A C5A K1A 98.9(2) . .
C4A C5A H5A 120.7 . .
C6A C5A H5A 120.7 . .
K1A C5A H5A 103.7 . .
C5A C6A C7A 121.4(4) . .
C5A C6A H6A 119.3 . .
C7A C6A H6A 119.3 . .
C6A C7A C2A 121.8(4) . .
C6A C7A H7A 119.1 . .
C2A C7A H7A 119.1 . .
C13A C8A C9A 114.3(3) . .
C13A C8A C1A 122.2(4) . .
C9A C8A C1A 123.4(4) . .
C10A C9A C8A 122.6(4) . .
C10A C9A H9A 118.7 . .
C8A C9A H9A 118.7 . .
C11A C10A C9A 121.2(4) . .
C11A C10A H10A 119.4 . .
C9A C10A H10A 119.4 . .
C10A C11A C12A 118.0(4) . .
C10A C11A H11A 121.0 . .
C12A C11A H11A 121.0 . .
C13A C12A C11A 120.3(4) . .
C13A C12A H12A 119.9 . .
C11A C12A H12A 119.9 . .
C12A C13A C8A 123.5(4) . .
C12A C13A H13A 118.2 . .
C8A C13A H13A 118.2 . .
C19A C14A C15A 114.1(3) . .
C19A C14A C1A 124.2(3) . .
C15A C14A C1A 121.7(3) . .
C16A C15A C14A 122.3(3) . .
C16A C15A H15A 118.9 . .
C14A C15A H15A 118.9 . .
C15A C16A C17A 121.6(3) . .
C15A C16A K1 106.6(2) . .
C17A C16A K1 90.8(2) . .
C15A C16A H16A 119.2 . .
C17A C16A H16A 119.2 . .
K1 C16A H16A 72.2 . .
C18A C17A C16A 117.2(4) . .
C18A C17A H17A 121.4 . .
C16A C17A H17A 121.4 . .
C17A C18A C19A 121.4(4) . .
C17A C18A H18A 119.3 . .
C19A C18A H18A 119.3 . .
C18A C19A C14A 123.4(3) . .
C18A C19A H19A 118.3 . .
C14A C19A H19A 118.3 . .
O1A C20A C21A 110.4(3) . .
O1A C20A H20C 109.6 . .
C21A C20A H20C 109.6 . .
O1A C20A H20D 109.6 . .
C21A C20A H20D 109.6 . .
H20C C20A H20D 108.1 . .
O2A C21A C20A 108.4(3) . .
O2A C21A H21C 110.0 . .
C20A C21A H21C 110.0 . .
O2A C21A H21D 110.0 . .
C20A C21A H21D 110.0 . .
H21C C21A H21D 108.4 . .
O2A C22A C23A 110.3(4) . .
O2A C22A H22C 109.6 . .
C23A C22A H22C 109.6 . .
O2A C22A H22D 109.6 . .
C23A C22A H22D 109.6 . .
H22C C22A H22D 108.1 . .
O3A C23A C22A 111.4(3) . .
O3A C23A H23C 109.4 . .
C22A C23A H23C 109.4 . .
O3A C23A H23D 109.4 . .
C22A C23A H23D 109.4 . .
H23C C23A H23D 108.0 . .
O3A C24A C25A 110.8(3) . .
O3A C24A H24C 109.5 . .
C25A C24A H24C 109.5 . .
O3A C24A H24D 109.5 . .
C25A C24A H24D 109.5 . .
H24C C24A H24D 108.1 . .
O4A C25A C24A 108.9(3) . .
O4A C25A H25C 109.9 . .
C24A C25A H25C 109.9 . .
O4A C25A H25D 109.9 . .
C24A C25A H25D 109.9 . .
H25C C25A H25D 108.3 . .
O4A C26A C27A 108.2(3) . .
O4A C26A H26C 110.1 . .
C27A C26A H26C 110.1 . .
O4A C26A H26D 110.1 . .
C27A C26A H26D 110.1 . .
H26C C26A H26D 108.4 . .
O5A C27A C26A 109.8(3) . .
O5A C27A H27C 109.7 . .
C26A C27A H27C 109.7 . .
O5A C27A H27D 109.7 . .
C26A C27A H27D 109.7 . .
H27C C27A H27D 108.2 . .
O5A C28A C29A 109.5(4) . .
O5A C28A H28C 109.8 . .
C29A C28A H28C 109.8 . .
O5A C28A H28D 109.8 . .
C29A C28A H28D 109.8 . .
H28C C28A H28D 108.2 . .
O6A C29A C28A 110.6(3) . .
O6A C29A H29C 109.5 . .
C28A C29A H29C 109.5 . .
O6A C29A H29D 109.5 . .
C28A C29A H29D 109.5 . .
H29C C29A H29D 108.1 . .
O6A C30A C31A 109.1(3) . .
O6A C30A H30C 109.9 . .
C31A C30A H30C 109.9 . .
O6A C30A H30D 109.9 . .
C31A C30A H30D 109.9 . .
H30C C30A H30D 108.3 . .
O1A C31A C30A 109.1(3) . .
O1A C31A H31C 109.9 . .
C30A C31A H31C 109.9 . .
O1A C31A H31D 109.9 . .
C30A C31A H31D 109.9 . .
H31C C31A H31D 108.3 . .
O6A K1A O3A 171.81(9) . .
O6A K1A O2A 119.19(9) . .
O3A K1A O2A 61.60(9) . .
O6A K1A O5A 60.92(8) . .
O3A K1A O5A 117.30(8) . .
O2A K1A O5A 173.82(8) . .
O6A K1A O4A 119.63(8) . .
O3A K1A O4A 60.62(8) . .
O2A K1A O4A 121.12(9) . .
O5A K1A O4A 59.44(8) . .
O6A K1A O1A 61.08(8) . .
O3A K1A O1A 117.49(8) . .
O2A K1A O1A 59.08(8) . .
O5A K1A O1A 119.45(8) . .
O4A K1A O1A 172.59(8) . .
O6A K1A C4A 106.73(9) . .
O3A K1A C4A 81.45(9) . .
O2A K1A C4A 81.31(9) . .
O5A K1A C4A 104.69(9) . .
O4A K1A C4A 80.17(10) . .
O1A K1A C4A 106.89(10) . .
O6A K1A C12 83.49(9) . 1_556
O3A K1A C12 88.40(9) . 1_556
O2A K1A C12 89.40(9) . 1_556
O5A K1A C12 84.47(9) . 1_556
O4A K1A C12 99.31(9) . 1_556
O1A K1A C12 73.32(9) . 1_556
C4A K1A C12 168.64(10) . 1_556
O6A K1A C3A 91.22(8) . .
O3A K1A C3A 96.42(9) . .
O2A K1A C3A 104.82(9) . .
O5A K1A C3A 81.28(8) . .
O4A K1A C3A 71.70(9) . .
O1A K1A C3A 115.67(9) . .
C4A K1A C3A 23.91(9) . .
C12 K1A C3A 165.62(10) 1_556 .
O6A K1A C5A 97.45(9) . .
O3A K1A C5A 90.25(9) . .
O2A K1A C5A 66.11(9) . .
O5A K1A C5A 120.04(9) . .
O4A K1A C5A 103.81(9) . .
O1A K1A C5A 83.14(9) . .
C4A K1A C5A 23.86(9) . .
C12 K1A C5A 152.60(10) 1_556 .
C3A K1A C5A 41.33(9) . .
O6A K1A C11 91.94(9) . 1_556
O3A K1A C11 80.12(9) . 1_556
O2A K1A C11 104.10(9) . 1_556
O5A K1A C11 69.84(9) . 1_556
O4A K1A C11 76.32(9) . 1_556
O1A K1A C11 96.37(9) . 1_556
C4A K1A C11 155.15(11) . 1_556
C12 K1A C11 23.24(9) 1_556 1_556
C3A K1A C11 144.77(10) . 1_556
C5A K1A C11 168.91(10) . 1_556
C20A O1A C31A 110.8(3) . .
C20A O1A K1A 111.5(2) . .
C31A O1A K1A 107.9(2) . .
C21A O2A C22A 111.8(3) . .
C21A O2A K1A 120.2(2) . .
C22A O2A K1A 114.3(2) . .
C23A O3A C24A 112.4(3) . .
C23A O3A K1A 114.1(2) . .
C24A O3A K1A 116.1(2) . .
C26A O4A C25A 110.4(3) . .
C26A O4A K1A 115.4(2) . .
C25A O4A K1A 112.4(2) . .
C27A O5A C28A 112.9(3) . .
C27A O5A K1A 113.8(2) . .
C28A O5A K1A 110.5(2) . .
C29A O6A C30A 112.8(3) . .
C29A O6A K1A 117.9(2) . .
C30A O6A K1A 117.4(2) . .
C8B C1B C2B 122.9(3) . .
C8B C1B C14B 118.3(3) . .
C2B C1B C14B 118.8(3) . .
C3B C2B C7B 115.1(3) . .
C3B C2B C1B 123.3(3) . .
C7B C2B C1B 121.5(4) . .
C4B C3B C2B 122.4(4) . .
C4B C3B K1C 67.07(19) . .
C2B C3B K1C 98.3(2) . .
C4B C3B H3B 118.8 . .
C2B C3B H3B 118.8 . .
K1C C3B H3B 104.7 . .
C5B C4B C3B 121.0(4) . .
C5B C4B K1C 85.7(2) . .
C3B C4B K1C 88.97(19) . .
C5B C4B H4B 119.5 . .
C3B C4B H4B 119.5 . .
K1C C4B H4B 95.5 . .
C6B C5B C4B 118.1(4) . .
C6B C5B K1C 95.2(2) . .
C4B C5B K1C 70.1(2) . .
C6B C5B H5B 120.9 . .
C4B C5B H5B 120.9 . .
K1C C5B H5B 104.1 . .
C5B C6B C7B 121.6(4) . .
C5B C6B H6B 119.2 . .
C7B C6B H6B 119.2 . .
C6B C7B C2B 121.6(4) . .
C6B C7B H7B 119.2 . .
C2B C7B H7B 119.2 . .
C9B C8B C13B 114.1(4) . .
C9B C8B C1B 124.7(3) . .
C13B C8B C1B 121.2(3) . .
C10B C9B C8B 123.4(4) . .
C10B C9B H9B 118.3 . .
C8B C9B H9B 118.3 . .
C9B C10B C11B 120.8(4) . .
C9B C10B H10B 119.6 . .
C11B C10B H10B 119.6 . .
C12B C11B C10B 118.1(4) . .
C12B C11B H11B 121.0 . .
C10B C11B H11B 121.0 . .
C11B C12B C13B 121.0(4) . .
C11B C12B K1B 103.1(3) . .
C13B C12B K1B 100.6(2) . .
C11B C12B H12B 119.5 . .
C13B C12B H12B 119.5 . .
K1B C12B H12B 65.3 . .
C12B C13B C8B 122.7(4) . .
C12B C13B H13B 118.7 . .
C8B C13B H13B 118.7 . .
C19B C14B C15B 114.7(4) . .
C19B C14B C1B 124.5(3) . .
C15B C14B C1B 120.8(3) . .
C16B C15B C14B 122.1(4) . .
C16B C15B H15B 119.0 . .
C14B C15B H15B 119.0 . .
C17B C16B C15B 120.8(4) . .
C17B C16B H16B 119.6 . .
C15B C16B H16B 119.6 . .
C16B C17B C18B 119.7(4) . .
C16B C17B H17B 120.2 . .
C18B C17B H17B 120.2 . .
C17B C18B C19B 119.6(4) . .
C17B C18B H18B 120.2 . .
C19B C18B H18B 120.2 . .
C18B C19B C14B 123.1(4) . .
C18B C19B H19B 118.4 . .
C14B C19B H19B 118.4 . .
O1B C20B C21B 109.8(4) . .
O1B C20B H20E 109.7 . .
C21B C20B H20E 109.7 . .
O1B C20B H20F 109.7 . .
C21B C20B H20F 109.7 . .
H20E C20B H20F 108.2 . .
C20B C21B O2B 94.8(5) . .
C20B C21B O2F 124.8(5) . .
O2B C21B O2F 37.4(3) . .
C20B C21B H21E 112.8 . .
O2B C21B H21E 112.8 . .
O2F C21B H21E 79.5 . .
C20B C21B H21F 112.8 . .
O2B C21B H21F 112.8 . .
O2F C21B H21F 111.8 . .
H21E C21B H21F 110.2 . .
C22B O2B C21B 101.5(7) . .
C22B O2B K1B 113.8(5) . .
C21B O2B K1B 114.3(4) . .
O2B C22B C23B 106.7(8) . .
O2B C22B H22E 110.4 . .
C23B C22B H22E 110.4 . .
O2B C22B H22F 110.4 . .
C23B C22B H22F 110.4 . .
H22E C22B H22F 108.6 . .
C22F O2F C21B 109.7(7) . .
C22F O2F K1B 92.7(5) . .
C21B O2F K1B 106.2(4) . .
O2F C22F C23B 110.4(7) . .
O2F C22F K1B 62.4(4) . .
C23B C22F K1B 88.6(4) . .
O2F C22F H22L 109.6 . .
C23B C22F H22L 109.6 . .
K1B C22F H22L 161.9 . .
O2F C22F H22M 109.6 . .
C23B C22F H22M 109.6 . .
K1B C22F H22M 63.4 . .
H22L C22F H22M 108.1 . .
C22F C23B O3B 110.2(5) . .
C22F C23B C22B 32.0(4) . .
O3B C23B C22B 111.1(5) . .
C22F C23B H23E 80.4 . .
O3B C23B H23E 109.4 . .
C22B C23B H23E 109.4 . .
C22F C23B H23F 133.5 . .
O3B C23B H23F 109.4 . .
C22B C23B H23F 109.4 . .
H23E C23B H23F 108.0 . .
C22F C23B H23I 109.6 . .
O3B C23B H23I 109.6 . .
C22B C23B H23I 132.5 . .
H23E C23B H23I 32.0 . .
H23F C23B H23I 78.3 . .
C22F C23B H23J 109.6 . .
O3B C23B H23J 109.6 . .
C22B C23B H23J 79.9 . .
H23E C23B H23J 132.6 . .
H23F C23B H23J 32.4 . .
H23I C23B H23J 108.1 . .
O3B C24B C25B 109.2(3) . .
O3B C24B H24E 109.8 . .
C25B C24B H24E 109.8 . .
O3B C24B H24F 109.8 . .
C25B C24B H24F 109.8 . .
H24E C24B H24F 108.3 . .
O4B C25B C24B 108.5(3) . .
O4B C25B H25E 110.0 . .
C24B C25B H25E 110.0 . .
O4B C25B H25F 110.0 . .
C24B C25B H25F 110.0 . .
H25E C25B H25F 108.4 . .
O4B C26B C27B 108.6(3) . .
O4B C26B H26E 110.0 . .
C27B C26B H26E 110.0 . .
O4B C26B H26F 110.0 . .
C27B C26B H26F 110.0 . .
H26E C26B H26F 108.4 . .
O5B C27B C26B 109.0(3) . .
O5B C27B H27E 109.9 . .
C26B C27B H27E 109.9 . .
O5B C27B H27F 109.9 . .
C26B C27B H27F 109.9 . .
H27E C27B H27F 108.3 . .
O5B C28B C29B 109.4(4) . .
O5B C28B H28E 109.8 . .
C29B C28B H28E 109.8 . .
O5B C28B H28F 109.8 . .
C29B C28B H28F 109.8 . .
H28E C28B H28F 108.3 . .
O6B C29B C28B 109.6(4) . .
O6B C29B H29E 109.8 . .
C28B C29B H29E 109.8 . .
O6B C29B H29F 109.8 . .
C28B C29B H29F 109.8 . .
H29E C29B H29F 108.2 . .
O6B C30B C31B 109.2(4) . .
O6B C30B K1B 49.31(18) . .
C31B C30B K1B 82.7(2) . .
O6B C30B H30E 109.8 . .
C31B C30B H30E 109.8 . .
K1B C30B H30E 81.6 . .
O6B C30B H30F 109.8 . .
C31B C30B H30F 109.8 . .
K1B C30B H30F 159.1 . .
H30E C30B H30F 108.3 . .
O1B C31B C30B 108.7(3) . .
O1B C31B H31E 109.9 . .
C30B C31B H31E 109.9 . .
O1B C31B H31F 109.9 . .
C30B C31B H31F 109.9 . .
H31E C31B H31F 108.3 . .
O3B K1B O5B 120.29(9) . .
O3B K1B O1B 117.92(9) . .
O5B K1B O1B 120.98(9) . .
O3B K1B O6B 163.23(9) . .
O5B K1B O6B 60.79(8) . .
O1B K1B O6B 60.77(9) . .
O3B K1B O2B 61.59(14) . .
O5B K1B O2B 163.04(17) . .
O1B K1B O2B 57.02(14) . .
O6B K1B O2B 112.10(15) . .
O3B K1B O4B 59.52(8) . .
O5B K1B O4B 60.80(8) . .
O1B K1B O4B 169.10(9) . .
O6B K1B O4B 118.17(9) . .
O2B K1B O4B 117.69(14) . .
O3B K1B O2F 56.07(13) . .
O5B K1B O2F 176.05(15) . .
O1B K1B O2F 62.88(14) . .
O6B K1B O2F 123.15(14) . .
O2B K1B O2F 18.90(13) . .
O4B K1B O2F 115.59(13) . .
O3B K1B C4C 89.50(10) . .
O5B K1B C4C 105.05(10) . .
O1B K1B C4C 84.05(10) . .
O6B K1B C4C 106.61(10) . .
O2B K1B C4C 91.67(18) . .
O4B K1B C4C 106.16(10) . .
O2F K1B C4C 74.02(16) . .
O3B K1B C12B 87.36(9) . .
O5B K1B C12B 81.93(9) . .
O1B K1B C12B 91.89(10) . .
O6B K1B C12B 76.11(9) . .
O2B K1B C12B 81.33(17) . .
O4B K1B C12B 77.56(9) . .
O2F K1B C12B 99.05(16) . .
C4C K1B C12B 172.99(11) . .
O3B K1B C22F 43.65(16) . .
O5B K1B C22F 153.83(17) . .
O1B K1B C22F 75.76(16) . .
O6B K1B C22F 127.37(16) . .
O2B K1B C22F 18.84(17) . .
O4B K1B C22F 98.91(16) . .
O2F K1B C22F 24.9(2) . .
C4C K1B C22F 96.17(18) . .
C12B K1B C22F 77.26(18) . .
O3B K1B C3C 113.07(9) . .
O5B K1B C3C 95.16(8) . .
O1B K1B C3C 70.17(9) . .
O6B K1B C3C 82.78(9) . .
O2B K1B C3C 99.21(17) . .
O4B K1B C3C 120.73(9) . .
O2F K1B C3C 85.40(15) . .
C4C K1B C3C 23.90(9) . .
C12B K1B C3C 157.27(10) . .
C22F K1B C3C 110.12(17) . .
O3B K1B C5C 80.98(9) . .
O5B K1B C5C 90.51(9) . .
O1B K1B C5C 107.33(9) . .
O6B K1B C5C 115.70(9) . .
O2B K1B C5C 106.25(17) . .
O4B K1B C5C 83.08(9) . .
O2F K1B C5C 87.36(16) . .
C4C K1B C5C 23.42(10) . .
C12B K1B C5C 160.53(11) . .
C22F K1B C5C 104.00(17) . .
C3C K1B C5C 40.92(9) . .
C31B O1B C20B 113.8(4) . .
C31B O1B K1B 115.2(3) . .
C20B O1B K1B 114.9(3) . .
C24B O3B C23B 113.2(3) . .
C24B O3B K1B 120.9(2) . .
C23B O3B K1B 117.1(2) . .
C26B O4B C25B 112.6(3) . .
C26B O4B K1B 106.8(2) . .
C25B O4B K1B 107.4(2) . .
C28B O5B C27B 112.0(3) . .
C28B O5B K1B 117.8(2) . .
C27B O5B K1B 116.7(2) . .
C30B O6B C29B 110.9(3) . .
C30B O6B K1B 108.5(2) . .
C29B O6B K1B 112.5(2) . .
C2C C1C C14C 122.5(3) . .
C2C C1C C8C 120.2(3) . .
C14C C1C C8C 117.3(3) . .
C7C C2C C3C 113.4(3) . .
C7C C2C C1C 123.9(3) . .
C3C C2C C1C 122.7(3) . .
C4C C3C C2C 123.2(4) . .
C4C C3C K1B 64.1(2) . .
C2C C3C K1B 110.1(2) . .
C4C C3C H3C 118.4 . .
C2C C3C H3C 118.4 . .
K1B C3C H3C 95.5 . .
C3C C4C C5C 120.8(4) . .
C3C C4C K1B 92.0(2) . .
C5C C4C K1B 95.3(2) . .
C3C C4C H4C 119.6 . .
C5C C4C H4C 119.6 . .
K1B C4C H4C 82.7 . .
C6C C5C C4C 118.1(4) . .
C6C C5C K1B 107.3(2) . .
C4C C5C K1B 61.3(2) . .
C6C C5C H5C 120.9 . .
C4C C5C H5C 120.9 . .
K1B C5C H5C 100.2 . .
C5C C6C C7C 121.6(4) . .
C5C C6C H6C 119.2 . .
C7C C6C H6C 119.2 . .
C6C C7C C2C 123.0(3) . .
C6C C7C H7C 118.5 . .
C2C C7C H7C 118.5 . .
C9C C8C C13C 115.4(4) . .
C9C C8C C1C 121.9(4) . .
C13C C8C C1C 122.7(3) . .
C10C C9C C8C 122.3(4) . .
C10C C9C H9C 118.8 . .
C8C C9C H9C 118.8 . .
C9C C10C C11C 121.5(4) . .
C9C C10C H10C 119.2 . .
C11C C10C H10C 119.2 . .
C12C C11C C10C 117.0(4) . .
C12C C11C H11C 121.5 . .
C10C C11C H11C 121.5 . .
C13C C12C C11C 122.0(4) . .
C13C C12C H12C 119.0 . .
C11C C12C H12C 119.0 . .
C12C C13C C8C 121.7(4) . .
C12C C13C H13C 119.2 . .
C8C C13C H13C 119.2 . .
C19C C14C C15C 114.0(3) . .
C19C C14C C1C 123.6(3) . .
C15C C14C C1C 122.4(3) . .
C16C C15C C14C 123.3(4) . .
C16C C15C H15C 118.3 . .
C14C C15C H15C 118.3 . .
C15C C16C C17C 120.2(4) . .
C15C C16C K1C 102.6(2) . 1_554
C17C C16C K1C 87.8(2) . 1_554
C15C C16C H16C 119.9 . .
C17C C16C H16C 119.9 . .
K1C C16C H16C 79.7 1_554 .
C18C C17C C16C 118.6(4) . .
C18C C17C K1C 110.8(2) . 1_554
C16C C17C K1C 68.4(2) . 1_554
C18C C17C H17C 120.7 . .
C16C C17C H17C 120.7 . .
K1C C17C H17C 90.7 1_554 .
C19C C18C C17C 120.5(4) . .
C19C C18C H18C 119.8 . .
C17C C18C H18C 119.8 . .
C18C C19C C14C 123.4(4) . .
C18C C19C H19C 118.3 . .
C14C C19C H19C 118.3 . .
O1C C20C C21C 109.0(3) . .
O1C C20C H20G 109.9 . .
C21C C20C H20G 109.9 . .
O1C C20C H20H 109.9 . .
C21C C20C H20H 109.9 . .
H20G C20C H20H 108.3 . .
O2C C21C C20C 109.1(3) . .
O2C C21C H21G 109.9 . .
C20C C21C H21G 109.9 . .
O2C C21C H21H 109.9 . .
C20C C21C H21H 109.9 . .
H21G C21C H21H 108.3 . .
O2C C22C C23C 110.2(3) . .
O2C C22C H22G 109.6 . .
C23C C22C H22G 109.6 . .
O2C C22C H22H 109.6 . .
C23C C22C H22H 109.6 . .
H22G C22C H22H 108.1 . .
O3C C23C C22C 109.5(3) . .
O3C C23C H23G 109.8 . .
C22C C23C H23G 109.8 . .
O3C C23C H23H 109.8 . .
C22C C23C H23H 109.8 . .
H23G C23C H23H 108.2 . .
O3C C24C C25C 109.3(3) . .
O3C C24C H24G 109.8 . .
C25C C24C H24G 109.8 . .
O3C C24C H24H 109.8 . .
C25C C24C H24H 109.8 . .
H24G C24C H24H 108.3 . .
O4C C25C C24C 109.2(3) . .
O4C C25C H25G 109.8 . .
C24C C25C H25G 109.8 . .
O4C C25C H25H 109.8 . .
C24C C25C H25H 109.8 . .
H25G C25C H25H 108.3 . .
O4C C26C C27C 110.2(3) . .
O4C C26C H26G 109.6 . .
C27C C26C H26G 109.6 . .
O4C C26C H26H 109.6 . .
C27C C26C H26H 109.6 . .
H26G C26C H26H 108.1 . .
O5C C27C C26C 108.1(3) . .
O5C C27C H27G 110.1 . .
C26C C27C H27G 110.1 . .
O5C C27C H27H 110.1 . .
C26C C27C H27H 110.1 . .
H27G C27C H27H 108.4 . .
O5C C28C C29C 108.9(3) . .
O5C C28C H28G 109.9 . .
C29C C28C H28G 109.9 . .
O5C C28C H28H 109.9 . .
C29C C28C H28H 109.9 . .
H28G C28C H28H 108.3 . .
O6C C29C C28C 109.6(3) . .
O6C C29C H29G 109.7 . .
C28C C29C H29G 109.7 . .
O6C C29C H29H 109.7 . .
C28C C29C H29H 109.7 . .
H29G C29C H29H 108.2 . .
O6C C30C C31C 108.8(3) . .
O6C C30C H30G 109.9 . .
C31C C30C H30G 109.9 . .
O6C C30C H30H 109.9 . .
C31C C30C H30H 109.9 . .
H30G C30C H30H 108.3 . .
O1C C31C C30C 109.6(3) . .
O1C C31C H31G 109.8 . .
C30C C31C H31G 109.8 . .
O1C C31C H31H 109.8 . .
C30C C31C H31H 109.8 . .
H31G C31C H31H 108.2 . .
O5C K1C O3C 119.29(9) . .
O5C K1C O2C 168.40(8) . .
O3C K1C O2C 61.73(8) . .
O5C K1C O6C 61.02(8) . .
O3C K1C O6C 172.29(8) . .
O2C K1C O6C 116.24(8) . .
O5C K1C O1C 120.46(8) . .
O3C K1C O1C 120.23(8) . .
O2C K1C O1C 59.60(7) . .
O6C K1C O1C 59.87(7) . .
O5C K1C O4C 60.21(7) . .
O3C K1C O4C 59.67(8) . .
O2C K1C O4C 117.74(8) . .
O6C K1C O4C 118.87(7) . .
O1C K1C O4C 171.22(8) . .
O5C K1C C4B 110.19(9) . .
O3C K1C C4B 84.37(9) . .
O2C K1C C4B 81.33(9) . .
O6C K1C C4B 102.86(9) . .
O1C K1C C4B 76.91(9) . .
O4C K1C C4B 111.43(10) . .
O5C K1C C16C 79.48(9) . 1_556
O3C K1C C16C 88.77(9) . 1_556
O2C K1C C16C 89.07(8) . 1_556
O6C K1C C16C 83.71(8) . 1_556
O1C K1C C16C 100.53(9) . 1_556
O4C K1C C16C 70.78(9) . 1_556
C4B K1C C16C 170.04(10) . 1_556
O5C K1C C5B 102.48(10) . .
O3C K1C C5B 67.45(9) . .
O2C K1C C5B 88.62(10) . .
O6C K1C C5B 120.25(9) . .
O1C K1C C5B 100.55(9) . .
O4C K1C C5B 87.53(9) . .
C4B K1C C5B 24.26(10) . .
C16C K1C C5B 154.01(11) 1_556 .
O5C K1C C17C 85.97(9) . 1_556
O3C K1C C17C 105.69(9) . 1_556
O2C K1C C17C 82.77(9) . 1_556
O6C K1C C17C 66.62(8) . 1_556
O1C K1C C17C 77.49(9) . 1_556
O4C K1C C17C 93.99(9) . 1_556
C4B K1C C17C 154.16(11) . 1_556
C16C K1C C17C 23.86(9) 1_556 1_556
C5B K1C C17C 170.95(11) . 1_556
O5C K1C C3B 92.93(8) . .
O3C K1C C3B 107.52(9) . .
O2C K1C C3B 97.68(8) . .
O6C K1C C3B 79.97(8) . .
O1C K1C C3B 70.74(9) . .
O4C K1C C3B 117.98(9) . .
C4B K1C C3B 23.95(8) . .
C16C K1C C3B 163.67(10) 1_556 .
C5B K1C C3B 41.69(10) . .
C17C K1C C3B 142.32(10) 1_556 .
C31C O1C C20C 112.0(3) . .
C31C O1C K1C 114.8(2) . .
C20C O1C K1C 112.6(2) . .
C22C O2C C21C 111.9(3) . .
C22C O2C K1C 112.0(2) . .
C21C O2C K1C 117.9(2) . .
C24C O3C C23C 112.6(3) . .
C24C O3C K1C 120.2(2) . .
C23C O3C K1C 115.3(2) . .
C26C O4C C25C 110.5(3) . .
C26C O4C K1C 107.9(2) . .
C25C O4C K1C 108.9(2) . .
C27C O5C C28C 112.8(3) . .
C27C O5C K1C 119.8(2) . .
C28C O5C K1C 117.2(2) . .
C29C O6C C30C 111.9(3) . .
C29C O6C K1C 109.9(2) . .
C30C O6C K1C 110.7(2) . .

loop_
_geom_bond_atom_site_label_1
_geom_bond_atom_site_label_2
_geom_bond_distance
_geom_bond_site_symmetry_2
C1 C2 1.435(5) .
C1 C8 1.461(5) .
C1 C14 1.465(5) .
C2 C3 1.416(5) .
C2 C7 1.418(5) .
C3 C4 1.378(5) .
C3 K1 3.307(4) .
C3 H3 0.9500 .
C4 C5 1.374(5) .
C4 K1 3.087(4) .
C4 H4 0.9500 .
C5 C6 1.393(5) .
C5 H5 0.9500 .
C6 C7 1.373(5) .
C6 H6 0.9500 .
C7 H7 0.9500 .
C8 C13 1.410(5) .
C8 C9 1.413(5) .
C9 C10 1.383(5) .
C9 H9 0.9500 .
C10 C11 1.385(5) .
C10 H10 0.9500 .
C11 C12 1.379(5) .
C11 K1A 3.494(4) 1_554
C11 H11 0.9500 .
C12 C13 1.372(5) .
C12 K1A 3.207(4) 1_554
C12 H12 0.9500 .
C13 H13 0.9500 .
C14 C19 1.405(5) .
C14 C15 1.407(5) .
C15 C16 1.351(6) .
C15 H15 0.9500 .
C16 C17 1.384(5) .
C16 H16 0.9500 .
C17 C18 1.392(5) .
C17 H17 0.9500 .
C18 C19 1.374(6) .
C18 H18 0.9500 .
C19 H19 0.9500 .
C20 O1 1.415(4) .
C20 C21 1.485(5) .
C20 H20A 0.9900 .
C20 H20B 0.9900 .
C21 O2 1.434(5) .
C21 H21A 0.9900 .
C21 H21B 0.9900 .
C22 O2 1.417(5) .
C22 C23 1.475(7) .
C22 H22A 0.9900 .
C22 H22B 0.9900 .
C23 O3 1.413(5) .
C23 H23A 0.9900 .
C23 H23B 0.9900 .
C24 O3 1.428(5) .
C24 C25 1.473(6) .
C24 H24A 0.9900 .
C24 H24B 0.9900 .
C25 O4 1.410(5) .
C25 H25A 0.9900 .
C25 H25B 0.9900 .
C26 O4 1.414(5) .
C26 C27 1.479(7) .
C26 H26A 0.9900 .
C26 H26B 0.9900 .
C27 O5 1.449(7) .
C27 O5D 1.560(7) .
C27 H27A 0.9900 .
C27 H27B 0.9900 .
O5 C28 1.442(11) .
O5 K1 2.812(5) .
C28 C29 1.568(9) .
C28 H28A 0.9900 .
C28 H28B 0.9900 .
O5D C28D 1.414(12) .
O5D K1 2.901(5) .
C28D C29 1.457(9) .
C28D K1 3.305(8) .
C28D H28I 0.9900 .
C28D H28J 0.9900 .
C29 O6 1.422(5) .
C29 H29A 0.9900 .
C29 H29B 0.9900 .
C29 H29I 0.9900 .
C29 H29J 0.9900 .
C30 O6 1.407(5) .
C30 C31 1.485(5) .
C30 H30A 0.9900 .
C30 H30B 0.9900 .
C31 O1 1.428(4) .
C31 H31A 0.9900 .
C31 H31B 0.9900 .
K1 O6 2.723(3) .
K1 O2 2.747(3) .
K1 O3 2.798(3) .
K1 O4 2.835(3) .
K1 O1 2.864(3) .
K1 C16A 3.293(4) .
C1A C2A 1.446(5) .
C1A C14A 1.453(5) .
C1A C8A 1.458(5) .
C2A C7A 1.423(5) .
C2A C3A 1.425(5) .
C3A C4A 1.376(5) .
C3A K1A 3.395(4) .
C3A H3A 0.9500 .
C4A C5A 1.375(5) .
C4A K1A 3.120(4) .
C4A H4A 0.9500 .
C5A C6A 1.376(5) .
C5A K1A 3.399(4) .
C5A H5A 0.9500 .
C6A C7A 1.381(5) .
C6A H6A 0.9500 .
C7A H7A 0.9500 .
C8A C13A 1.390(5) .
C8A C9A 1.409(5) .
C9A C10A 1.378(6) .
C9A H9A 0.9500 .
C10A C11A 1.371(6) .
C10A H10A 0.9500 .
C11A C12A 1.388(6) .
C11A H11A 0.9500 .
C12A C13A 1.379(6) .
C12A H12A 0.9500 .
C13A H13A 0.9500 .
C14A C19A 1.406(5) .
C14A C15A 1.415(5) .
C15A C16A 1.383(5) .
C15A H15A 0.9500 .
C16A C17A 1.391(5) .
C16A H16A 0.9500 .
C17A C18A 1.377(5) .
C17A H17A 0.9500 .
C18A C19A 1.377(5) .
C18A H18A 0.9500 .
C19A H19A 0.9500 .
C20A O1A 1.417(4) .
C20A C21A 1.497(5) .
C20A H20C 0.9900 .
C20A H20D 0.9900 .
C21A O2A 1.412(5) .
C21A H21C 0.9900 .
C21A H21D 0.9900 .
C22A O2A 1.420(5) .
C22A C23A 1.487(6) .
C22A H22C 0.9900 .
C22A H22D 0.9900 .
C23A O3A 1.404(5) .
C23A H23C 0.9900 .
C23A H23D 0.9900 .
C24A O3A 1.412(5) .
C24A C25A 1.475(5) .
C24A H24C 0.9900 .
C24A H24D 0.9900 .
C25A O4A 1.435(4) .
C25A H25C 0.9900 .
C25A H25D 0.9900 .
C26A O4A 1.410(4) .
C26A C27A 1.495(5) .
C26A H26C 0.9900 .
C26A H26D 0.9900 .
C27A O5A 1.411(5) .
C27A H27C 0.9900 .
C27A H27D 0.9900 .
C28A O5A 1.429(4) .
C28A C29A 1.472(6) .
C28A H28C 0.9900 .
C28A H28D 0.9900 .
C29A O6A 1.409(4) .
C29A H29C 0.9900 .
C29A H29D 0.9900 .
C30A O6A 1.413(5) .
C30A C31A 1.485(5) .
C30A H30C 0.9900 .
C30A H30D 0.9900 .
C31A O1A 1.430(4) .
C31A H31C 0.9900 .
C31A H31D 0.9900 .
K1A O6A 2.719(3) .
K1A O3A 2.747(3) .
K1A O2A 2.792(3) .
K1A O5A 2.835(3) .
K1A O4A 2.856(3) .
K1A O1A 2.882(3) .
K1A C12 3.207(4) 1_556
K1A C11 3.494(4) 1_556
C1B C8B 1.449(5) .
C1B C2B 1.452(5) .
C1B C14B 1.460(5) .
C2B C3B 1.405(5) .
C2B C7B 1.417(5) .
C3B C4B 1.391(5) .
C3B K1C 3.426(3) .
C3B H3B 0.9500 .
C4B C5B 1.379(6) .
C4B K1C 3.156(4) .
C4B H4B 0.9500 .
C5B C6B 1.375(6) .
C5B K1C 3.347(4) .
C5B H5B 0.9500 .
C6B C7B 1.392(5) .
C6B H6B 0.9500 .
C7B H7B 0.9500 .
C8B C9B 1.402(5) .
C8B C13B 1.422(5) .
C9B C10B 1.371(5) .
C9B H9B 0.9500 .
C10B C11B 1.392(5) .
C10B H10B 0.9500 .
C11B C12B 1.373(6) .
C11B H11B 0.9500 .
C12B C13B 1.381(5) .
C12B K1B 3.236(4) .
C12B H12B 0.9500 .
C13B H13B 0.9500 .
C14B C19B 1.407(5) .
C14B C15B 1.430(5) .
C15B C16B 1.380(6) .
C15B H15B 0.9500 .
C16B C17B 1.372(6) .
C16B H16B 0.9500 .
C17B C18B 1.388(6) .
C17B H17B 0.9500 .
C18B C19B 1.388(6) .
C18B H18B 0.9500 .
C19B H19B 0.9500 .
C20B O1B 1.418(5) .
C20B C21B 1.463(7) .
C20B H20E 0.9900 .
C20B H20F 0.9900 .
C21B O2B 1.482(8) .
C21B O2F 1.507(8) .
C21B H21E 0.9900 .
C21B H21F 0.9900 .
O2B C22B 1.415(14) .
O2B K1B 2.812(6) .
C22B C23B 1.562(10) .
C22B H22E 0.9900 .
C22B H22F 0.9900 .
O2F C22F 1.406(12) .
O2F K1B 2.961(6) .
C22F C23B 1.417(9) .
C22F K1B 3.337(9) .
C22F H22L 0.9900 .
C22F H22M 0.9900 .
C23B O3B 1.417(4) .
C23B H23E 0.9900 .
C23B H23F 0.9900 .
C23B H23I 0.9900 .
C23B H23J 0.9900 .
C24B O3B 1.414(4) .
C24B C25B 1.478(5) .
C24B H24E 0.9900 .
C24B H24F 0.9900 .
C25B O4B 1.423(4) .
C25B H25E 0.9900 .
C25B H25F 0.9900 .
C26B O4B 1.415(4) .
C26B C27B 1.469(5) .
C26B H26E 0.9900 .
C26B H26F 0.9900 .
C27B O5B 1.423(5) .
C27B H27E 0.9900 .
C27B H27F 0.9900 .
C28B O5B 1.417(4) .
C28B C29B 1.485(6) .
C28B H28E 0.9900 .
C28B H28F 0.9900 .
C29B O6B 1.433(5) .
C29B H29E 0.9900 .
C29B H29F 0.9900 .
C30B O6B 1.400(5) .
C30B C31B 1.483(6) .
C30B K1B 3.512(4) .
C30B H30E 0.9900 .
C30B H30F 0.9900 .
C31B O1B 1.416(5) .
C31B H31E 0.9900 .
C31B H31F 0.9900 .
K1B O3B 2.718(3) .
K1B O5B 2.734(3) .
K1B O1B 2.796(3) .
K1B O6B 2.808(3) .
K1B O4B 2.876(3) .
K1B C4C 3.069(4) .
K1B C3C 3.408(4) .
K1B C5C 3.483(4) .
C1C C2C 1.431(5) .
C1C C14C 1.458(5) .
C1C C8C 1.464(5) .
C2C C7C 1.419(5) .
C2C C3C 1.422(5) .
C3C C4C 1.381(5) .
C3C H3C 0.9500 .
C4C C5C 1.390(5) .
C4C H4C 0.9500 .
C5C C6C 1.364(5) .
C5C H5C 0.9500 .
C6C C7C 1.384(5) .
C6C H6C 0.9500 .
C7C H7C 0.9500 .
C8C C9C 1.404(5) .
C8C C13C 1.414(5) .
C9C C10C 1.374(6) .
C9C H9C 0.9500 .
C10C C11C 1.389(6) .
C10C H10C 0.9500 .
C11C C12C 1.387(5) .
C11C H11C 0.9500 .
C12C C13C 1.372(5) .
C12C H12C 0.9500 .
C13C H13C 0.9500 .
C14C C19C 1.405(5) .
C14C C15C 1.413(5) .
C15C C16C 1.372(5) .
C15C H15C 0.9500 .
C16C C17C 1.385(5) .
C16C K1C 3.183(3) 1_554
C16C H16C 0.9500 .
C17C C18C 1.384(5) .
C17C K1C 3.421(4) 1_554
C17C H17C 0.9500 .
C18C C19C 1.370(5) .
C18C H18C 0.9500 .
C19C H19C 0.9500 .
C20C O1C 1.424(4) .
C20C C21C 1.479(5) .
C20C H20G 0.9900 .
C20C H20H 0.9900 .
C21C O2C 1.426(4) .
C21C H21G 0.9900 .
C21C H21H 0.9900 .
C22C O2C 1.414(4) .
C22C C23C 1.475(6) .
C22C H22G 0.9900 .
C22C H22H 0.9900 .
C23C O3C 1.432(5) .
C23C H23G 0.9900 .
C23C H23H 0.9900 .
C24C O3C 1.420(5) .
C24C C25C 1.486(5) .
C24C H24G 0.9900 .
C24C H24H 0.9900 .
C25C O4C 1.429(4) .
C25C H25G 0.9900 .
C25C H25H 0.9900 .
C26C O4C 1.427(4) .
C26C C27C 1.498(5) .
C26C H26G 0.9900 .
C26C H26H 0.9900 .
C27C O5C 1.413(4) .
C27C H27G 0.9900 .
C27C H27H 0.9900 .
C28C O5C 1.426(4) .
C28C C29C 1.496(6) .
C28C H28G 0.9900 .
C28C H28H 0.9900 .
C29C O6C 1.417(5) .
C29C H29G 0.9900 .
C29C H29H 0.9900 .
C30C O6C 1.425(5) .
C30C C31C 1.495(5) .
C30C H30G 0.9900 .
C30C H30H 0.9900 .
C31C O1C 1.404(4) .
C31C H31G 0.9900 .
C31C H31H 0.9900 .
K1C O5C 2.743(3) .
K1C O3C 2.745(3) .
K1C O2C 2.762(3) .
K1C O6C 2.848(3) .
K1C O1C 2.875(3) .
K1C O4C 2.901(3) .
K1C C16C 3.183(3) 1_556
K1C C17C 3.421(4) 1_556

loop_
_geom_torsion_atom_site_label_1
_geom_torsion_atom_site_label_2
_geom_torsion_atom_site_label_3
_geom_torsion_atom_site_label_4
_geom_torsion
_geom_torsion_site_symmetry_1
_geom_torsion_site_symmetry_4
C8 C1 C2 C3 -160.9(3) . .
C14 C1 C2 C3 21.5(5) . .
C8 C1 C2 C7 20.2(5) . .
C14 C1 C2 C7 -157.4(4) . .
C7 C2 C3 C4 1.2(5) . .
C1 C2 C3 C4 -177.8(3) . .
C7 C2 C3 K1 -74.4(3) . .
C1 C2 C3 K1 106.6(3) . .
C2 C3 C4 C5 -0.4(6) . .
K1 C3 C4 C5 97.6(4) . .
C2 C3 C4 K1 -98.0(3) . .
C3 C4 C5 C6 -1.3(6) . .
K1 C4 C5 C6 90.1(3) . .
C4 C5 C6 C7 2.0(6) . .
C5 C6 C7 C2 -1.2(6) . .
C3 C2 C7 C6 -0.4(5) . .
C1 C2 C7 C6 178.5(3) . .
C2 C1 C8 C13 -147.7(3) . .
C14 C1 C8 C13 29.9(5) . .
C2 C1 C8 C9 34.1(5) . .
C14 C1 C8 C9 -148.2(4) . .
C13 C8 C9 C10 1.4(5) . .
C1 C8 C9 C10 179.6(3) . .
C8 C9 C10 C11 -1.1(6) . .
C9 C10 C11 C12 0.3(6) . .
C9 C10 C11 K1A 75.1(4) . 1_554
C10 C11 C12 C13 0.2(6) . .
K1A C11 C12 C13 -104.7(3) 1_554 .
C10 C11 C12 K1A 105.0(3) . 1_554
C11 C12 C13 C8 0.1(5) . .
K1A C12 C13 C8 -97.9(3) 1_554 .
C9 C8 C13 C12 -0.9(5) . .
C1 C8 C13 C12 -179.1(3) . .
C2 C1 C14 C19 35.2(5) . .
C8 C1 C14 C19 -142.5(4) . .
C2 C1 C14 C15 -144.8(4) . .
C8 C1 C14 C15 37.5(5) . .
C19 C14 C15 C16 1.2(6) . .
C1 C14 C15 C16 -178.8(4) . .
C14 C15 C16 C17 -1.7(7) . .
C15 C16 C17 C18 0.4(6) . .
C16 C17 C18 C19 1.4(6) . .
C17 C18 C19 C14 -1.9(6) . .
C15 C14 C19 C18 0.6(6) . .
C1 C14 C19 C18 -179.4(4) . .
O1 C20 C21 O2 70.7(4) . .
O2 C22 C23 O3 -65.8(5) . .
O3 C24 C25 O4 69.5(4) . .
O4 C26 C27 O5 -73.9(5) . .
O4 C26 C27 O5D -48.9(7) . .
C26 C27 O5 C28 -172.5(5) . .
O5D C27 O5 C28 43.2(5) . .
C26 C27 O5 K1 65.3(5) . .
O5D C27 O5 K1 -79.0(5) . .
C27 O5 C28 C29 -174.5(5) . .
K1 O5 C28 C29 -50.2(7) . .
O5 C27 O5D C28D -34.9(5) . .
C26 C27 O5D C28D -79.3(7) . .
O5 C27 O5D K1 64.0(5) . .
C26 C27 O5D K1 19.6(7) . .
C27 O5D C28D C29 -170.8(5) . .
K1 O5D C28D C29 80.3(5) . .
C27 O5D C28D K1 108.9(5) . .
O5D C28D C29 O6 -53.8(7) . .
K1 C28D C29 O6 5.9(4) . .
O5D C28D C29 C28 43.5(8) . .
K1 C28D C29 C28 103.2(9) . .
O5 C28 C29 O6 63.5(7) . .
O5 C28 C29 C28D -31.5(7) . .
O6 C30 C31 O1 -63.2(4) . .
C28 O5 K1 O6 21.0(5) . .
C27 O5 K1 O6 137.5(5) . .
C28 O5 K1 O2 129.3(7) . .
C27 O5 K1 O2 -114.2(7) . .
C28 O5 K1 O3 -174.1(5) . .
C27 O5 K1 O3 -57.6(5) . .
C28 O5 K1 O4 -149.4(6) . .
C27 O5 K1 O4 -32.9(4) . .
C28 O5 K1 O1 40.3(6) . .
C27 O5 K1 O1 156.9(4) . .
C28 O5 K1 O5D -42.3(6) . .
C27 O5 K1 O5D 74.2(6) . .
C28 O5 K1 C4 -62.3(6) . .
C27 O5 K1 C4 54.2(5) . .
C28 O5 K1 C16A 106.4(6) . .
C27 O5 K1 C16A -137.0(5) . .
C28 O5 K1 C28D 40.8(6) . .
C27 O5 K1 C28D 157.3(10) . .
C28 O5 K1 C3 -85.0(6) . .
C27 O5 K1 C3 31.5(5) . .
C28D O5D K1 O6 -55.6(4) . .
C27 O5D K1 O6 -163.2(5) . .
C28D O5D K1 O2 -115.2(11) . .
C27 O5D K1 O2 137.2(9) . .
C28D O5D K1 O3 106.6(5) . .
C27 O5D K1 O3 -1.0(5) . .
C28D O5D K1 O5 50.1(5) . .
C27 O5D K1 O5 -57.6(5) . .
C28D O5D K1 O4 112.7(5) . .
C27 O5D K1 O4 5.1(3) . .
C28D O5D K1 O1 -57.1(5) . .
C27 O5D K1 O1 -164.8(3) . .
C28D O5D K1 C4 -151.3(5) . .
C27 O5D K1 C4 101.1(4) . .
C28D O5D K1 C16A 18.0(5) . .
C27 O5D K1 C16A -89.6(4) . .
C27 O5D K1 C28D -107.6(7) . .
C28D O5D K1 C3 -172.4(5) . .
C27 O5D K1 C3 80.0(4) . .
C5 C4 K1 O6 61.5(3) . .
C3 C4 K1 O6 -175.9(3) . .
C5 C4 K1 O2 -58.9(3) . .
C3 C4 K1 O2 63.7(2) . .
C5 C4 K1 O3 -122.8(2) . .
C3 C4 K1 O3 -0.2(3) . .
C5 C4 K1 O5 123.7(3) . .
C3 C4 K1 O5 -113.7(3) . .
C5 C4 K1 O4 -179.5(3) . .
C3 C4 K1 O4 -56.9(2) . .
C5 C4 K1 O1 4.0(3) . .
C3 C4 K1 O1 126.6(2) . .
C5 C4 K1 O5D 116.8(3) . .
C3 C4 K1 O5D -120.6(3) . .
C5 C4 K1 C16A 58.8(6) . .
C3 C4 K1 C16A -178.6(4) . .
C5 C4 K1 C28D 104.9(3) . .
C3 C4 K1 C28D -132.5(3) . .
C5 C4 K1 C3 -122.6(4) . .
O5D C28D K1 O6 104.5(5) . .
C29 C28D K1 O6 -4.2(3) . .
O5D C28D K1 O2 163.3(3) . .
C29 C28D K1 O2 54.7(7) . .
O5D C28D K1 O3 -92.0(5) . .
C29 C28D K1 O3 159.4(3) . .
O5D C28D K1 O5 -50.2(5) . .
C29 C28D K1 O5 -158.8(10) . .
O5D C28D K1 O4 -58.9(4) . .
C29 C28D K1 O4 -167.6(4) . .
O5D C28D K1 O1 129.5(4) . .
C29 C28D K1 O1 20.8(4) . .
C29 C28D K1 O5D -108.7(7) . .
O5D C28D K1 C4 27.0(5) . .
C29 C28D K1 C4 -81.7(4) . .
O5D C28D K1 C16A -162.1(5) . .
C29 C28D K1 C16A 89.3(4) . .
O5D C28D K1 C3 8.0(5) . .
C29 C28D K1 C3 -100.6(4) . .
C4 C3 K1 O6 4.3(3) . .
C2 C3 K1 O6 123.0(2) . .
C4 C3 K1 O2 -119.4(2) . .
C2 C3 K1 O2 -0.6(3) . .
C4 C3 K1 O3 179.8(2) . .
C2 C3 K1 O3 -61.5(3) . .
C4 C3 K1 O5 67.7(3) . .
C2 C3 K1 O5 -173.6(3) . .
C4 C3 K1 O4 119.4(3) . .
C2 C3 K1 O4 -121.9(3) . .
C4 C3 K1 O1 -60.4(3) . .
C2 C3 K1 O1 58.3(3) . .
C4 C3 K1 O5D 54.6(3) . .
C2 C3 K1 O5D 173.4(3) . .
C2 C3 K1 C4 118.7(4) . .
C4 C3 K1 C16A 178.5(4) . .
C2 C3 K1 C16A -62.7(6) . .
C4 C3 K1 C28D 51.2(3) . .
C2 C3 K1 C28D 169.9(3) . .
C21 C20 O1 C31 -176.4(3) . .
C21 C20 O1 K1 -57.5(3) . .
C30 C31 O1 C20 178.0(3) . .
C30 C31 O1 K1 58.9(3) . .
O6 K1 O1 C20 -150.2(2) . .
O2 K1 O1 C20 24.3(2) . .
O3 K1 O1 C20 46.4(2) . .
O5 K1 O1 C20 -170.0(2) . .
O4 K1 O1 C20 127.7(5) . .
O5D K1 O1 C20 -148.8(2) . .
C4 K1 O1 C20 -75.0(2) . .
C16A K1 O1 C20 115.6(2) . .
C28D K1 O1 C20 -170.2(3) . .
C3 K1 O1 C20 -53.3(2) . .
O6 K1 O1 C31 -28.7(2) . .
O2 K1 O1 C31 145.8(2) . .
O3 K1 O1 C31 167.9(2) . .
O5 K1 O1 C31 -48.5(3) . .
O4 K1 O1 C31 -110.8(5) . .
O5D K1 O1 C31 -27.3(3) . .
C4 K1 O1 C31 46.5(2) . .
C16A K1 O1 C31 -122.9(2) . .
C28D K1 O1 C31 -48.7(3) . .
C3 K1 O1 C31 68.2(2) . .
C23 C22 O2 C21 179.7(4) . .
C23 C22 O2 K1 44.7(4) . .
C20 C21 O2 C22 -179.8(3) . .
C20 C21 O2 K1 -44.7(4) . .
O6 K1 O2 C22 150.1(3) . .
O3 K1 O2 C22 -13.2(3) . .
O5 K1 O2 C22 48.6(7) . .
O4 K1 O2 C22 -25.1(3) . .
O1 K1 O2 C22 144.5(3) . .
O5D K1 O2 C22 -154.2(10) . .
C4 K1 O2 C22 -119.4(3) . .
C16A K1 O2 C22 71.6(3) . .
C28D K1 O2 C22 105.8(5) . .
C3 K1 O2 C22 -97.5(3) . .
O6 K1 O2 C21 16.7(3) . .
O3 K1 O2 C21 -146.6(3) . .
O5 K1 O2 C21 -84.8(6) . .
O4 K1 O2 C21 -158.4(2) . .
O1 K1 O2 C21 11.2(2) . .
O5D K1 O2 C21 72.4(11) . .
C4 K1 O2 C21 107.2(2) . .
C16A K1 O2 C21 -61.7(2) . .
C28D K1 O2 C21 -27.6(5) . .
C3 K1 O2 C21 129.2(2) . .
C22 C23 O3 C24 178.5(3) . .
C22 C23 O3 K1 52.4(4) . .
C25 C24 O3 C23 179.1(3) . .
C25 C24 O3 K1 -55.1(4) . .
O6 K1 O3 C23 -123.3(4) . .
O2 K1 O3 C23 -20.7(3) . .
O5 K1 O3 C23 171.2(3) . .
O4 K1 O3 C23 147.5(3) . .
O1 K1 O3 C23 -42.9(3) . .
O5D K1 O3 C23 153.8(3) . .
C4 K1 O3 C23 74.0(3) . .
C16A K1 O3 C23 -106.4(3) . .
C28D K1 O3 C23 -175.0(3) . .
C3 K1 O3 C23 73.9(3) . .
O6 K1 O3 C24 111.0(4) . .
O2 K1 O3 C24 -146.4(3) . .
O5 K1 O3 C24 45.5(3) . .
O4 K1 O3 C24 21.9(2) . .
O1 K1 O3 C24 -168.6(2) . .
O5D K1 O3 C24 28.2(3) . .
C4 K1 O3 C24 -51.7(3) . .
C16A K1 O3 C24 127.9(3) . .
C28D K1 O3 C24 59.3(3) . .
C3 K1 O3 C24 -51.8(3) . .
C24 C25 O4 C26 -178.1(3) . .
C24 C25 O4 K1 -46.7(4) . .
C27 C26 O4 C25 -178.6(4) . .
C27 C26 O4 K1 50.2(4) . .
O6 K1 O4 C25 -150.0(3) . .
O2 K1 O4 C25 25.3(3) . .
O3 K1 O4 C25 13.4(2) . .
O5 K1 O4 C25 -140.3(3) . .
O1 K1 O4 C25 -73.0(6) . .
O5D K1 O4 C25 -160.9(3) . .
C4 K1 O4 C25 129.3(3) . .
C16A K1 O4 C25 -61.4(3) . .
C28D K1 O4 C25 -136.9(3) . .
C3 K1 O4 C25 108.0(3) . .
O6 K1 O4 C26 -18.9(3) . .
O2 K1 O4 C26 156.4(3) . .
O3 K1 O4 C26 144.5(3) . .
O5 K1 O4 C26 -9.2(3) . .
O1 K1 O4 C26 58.1(6) . .
O5D K1 O4 C26 -29.7(3) . .
C4 K1 O4 C26 -99.6(3) . .
C16A K1 O4 C26 69.7(3) . .
C28D K1 O4 C26 -5.8(3) . .
C3 K1 O4 C26 -120.9(3) . .
C31 C30 O6 C29 178.6(3) . .
C31 C30 O6 K1 33.8(4) . .
C28D C29 O6 C30 -154.1(5) . .
C28 C29 O6 C30 169.2(5) . .
C28D C29 O6 K1 -8.1(5) . .
C28 C29 O6 K1 -44.8(5) . .
O2 K1 O6 C30 -8.9(3) . .
O3 K1 O6 C30 85.4(4) . .
O5 K1 O6 C30 157.3(3) . .
O4 K1 O6 C30 166.4(3) . .
O1 K1 O6 C30 -3.2(3) . .
O5D K1 O6 C30 178.3(3) . .
C4 K1 O6 C30 -110.9(3) . .
C16A K1 O6 C30 68.5(3) . .
C28D K1 O6 C30 148.1(4) . .
C3 K1 O6 C30 -112.7(3) . .
O2 K1 O6 C29 -152.1(3) . .
O3 K1 O6 C29 -57.9(5) . .
O5 K1 O6 C29 14.0(3) . .
O4 K1 O6 C29 23.2(3) . .
O1 K1 O6 C29 -146.5(3) . .
O5D K1 O6 C29 35.1(3) . .
C4 K1 O6 C29 105.8(3) . .
C16A K1 O6 C29 -74.7(3) . .
C28D K1 O6 C29 4.8(3) . .
C3 K1 O6 C29 104.0(3) . .
C14A C1A C2A C7A -22.7(5) . .
C8A C1A C2A C7A 156.0(4) . .
C14A C1A C2A C3A 159.8(3) . .
C8A C1A C2A C3A -21.5(5) . .
C7A C2A C3A C4A -0.4(5) . .
C1A C2A C3A C4A 177.3(3) . .
C7A C2A C3A K1A 69.2(3) . .
C1A C2A C3A K1A -113.1(3) . .
C2A C3A C4A C5A 0.2(5) . .
K1A C3A C4A C5A -89.0(3) . .
C2A C3A C4A K1A 89.3(3) . .
C3A C4A C5A C6A 1.4(5) . .
K1A C4A C5A C6A -87.6(3) . .
C3A C4A C5A K1A 88.9(3) . .
C4A C5A C6A C7A -2.8(6) . .
K1A C5A C6A C7A -71.0(4) . .
C5A C6A C7A C2A 2.7(6) . .
C3A C2A C7A C6A -1.0(5) . .
C1A C2A C7A C6A -178.7(3) . .
C2A C1A C8A C13A 142.2(4) . .
C14A C1A C8A C13A -39.0(5) . .
C2A C1A C8A C9A -39.4(6) . .
C14A C1A C8A C9A 139.4(4) . .
C13A C8A C9A C10A 2.3(6) . .
C1A C8A C9A C10A -176.3(4) . .
C8A C9A C10A C11A -0.6(7) . .
C9A C10A C11A C12A -0.5(6) . .
C10A C11A C12A C13A -0.2(6) . .
C11A C12A C13A C8A 2.2(7) . .
C9A C8A C13A C12A -3.1(6) . .
C1A C8A C13A C12A 175.5(4) . .
C2A C1A C14A C19A -29.3(5) . .
C8A C1A C14A C19A 151.9(4) . .
C2A C1A C14A C15A 151.7(3) . .
C8A C1A C14A C15A -27.0(5) . .
C19A C14A C15A C16A 0.0(5) . .
C1A C14A C15A C16A 179.1(3) . .
C14A C15A C16A C17A 0.3(5) . .
C14A C15A C16A K1 101.8(3) . .
O6 K1 C16A C15A -3.4(2) . .
O2 K1 C16A C15A 119.1(3) . .
O3 K1 C16A C15A -179.1(3) . .
O5 K1 C16A C15A -65.8(3) . .
O4 K1 C16A C15A -121.1(2) . .
O1 K1 C16A C15A 57.0(2) . .
O5D K1 C16A C15A -55.6(3) . .
C4 K1 C16A C15A -0.7(6) . .
C28D K1 C16A C15A -47.9(3) . .
C3 K1 C16A C15A -177.9(4) . .
O6 K1 C16A C17A 120.1(2) . .
O2 K1 C16A C17A -117.4(2) . .
O3 K1 C16A C17A -55.7(2) . .
O5 K1 C16A C17A 57.7(2) . .
O4 K1 C16A C17A 2.3(2) . .
O1 K1 C16A C17A -179.6(2) . .
O5D K1 C16A C17A 67.8(3) . .
C4 K1 C16A C17A 122.8(5) . .
C28D K1 C16A C17A 75.5(3) . .
C3 K1 C16A C17A -54.4(6) . .
C15A C16A C17A C18A 0.1(5) . .
K1 C16A C17A C18A -110.0(3) . .
C16A C17A C18A C19A -0.8(5) . .
C17A C18A C19A C14A 1.1(6) . .
C15A C14A C19A C18A -0.7(5) . .
C1A C14A C19A C18A -179.7(3) . .
O1A C20A C21A O2A 62.0(4) . .
O2A C22A C23A O3A -61.9(5) . .
O3A C24A C25A O4A 64.4(4) . .
O4A C26A C27A O5A -66.4(4) . .
O5A C28A C29A O6A 63.3(4) . .
O6A C30A C31A O1A -68.5(4) . .
C5A C4A K1A O6A 69.8(3) . .
C3A C4A K1A O6A -51.5(3) . .
C5A C4A K1A O3A -110.5(2) . .
C3A C4A K1A O3A 128.2(3) . .
C5A C4A K1A O2A -48.2(2) . .
C3A C4A K1A O2A -169.4(3) . .
C5A C4A K1A O5A 133.3(2) . .
C3A C4A K1A O5A 12.1(3) . .
C5A C4A K1A O4A -172.0(3) . .
C3A C4A K1A O4A 66.7(2) . .
C5A C4A K1A O1A 5.7(3) . .
C3A C4A K1A O1A -115.6(2) . .
C5A C4A K1A C12 -83.6(6) . 1_556
C3A C4A K1A C12 155.1(5) . 1_556
C5A C4A K1A C3A 121.3(4) . .
C3A C4A K1A C5A -121.3(4) . .
C5A C4A K1A C11 -153.0(3) . 1_556
C3A C4A K1A C11 85.7(3) . 1_556
C4A C3A K1A O6A 131.5(2) . .
C2A C3A K1A O6A 11.2(2) . .
C4A C3A K1A O3A -51.5(3) . .
C2A C3A K1A O3A -171.7(2) . .
C4A C3A K1A O2A 10.8(3) . .
C2A C3A K1A O2A -109.5(2) . .
C4A C3A K1A O5A -168.2(3) . .
C2A C3A K1A O5A 71.6(2) . .
C4A C3A K1A O4A -107.6(3) . .
C2A C3A K1A O4A 132.1(2) . .
C4A C3A K1A O1A 73.2(3) . .
C2A C3A K1A O1A -47.0(3) . .
C2A C3A K1A C4A -120.2(4) . .
C4A C3A K1A C12 -160.5(4) . 1_556
C2A C3A K1A C12 79.3(5) . 1_556
C4A C3A K1A C5A 31.6(2) . .
C2A C3A K1A C5A -88.7(3) . .
C4A C3A K1A C11 -133.4(3) . 1_556
C2A C3A K1A C11 106.3(3) . 1_556
C4A C5A K1A O6A -115.0(2) . .
C6A C5A K1A O6A 2.4(3) . .
C4A C5A K1A O3A 67.8(2) . .
C6A C5A K1A O3A -174.8(2) . .
C4A C5A K1A O2A 126.3(3) . .
C6A C5A K1A O2A -116.3(3) . .
C4A C5A K1A O5A -54.3(3) . .
C6A C5A K1A O5A 63.0(3) . .
C4A C5A K1A O4A 8.1(3) . .
C6A C5A K1A O4A 125.5(2) . .
C4A C5A K1A O1A -174.5(3) . .
C6A C5A K1A O1A -57.1(2) . .
C6A C5A K1A C4A 117.4(4) . .
C4A C5A K1A C12 154.8(2) . 1_556
C6A C5A K1A C12 -87.8(3) . 1_556
C4A C5A K1A C3A -31.6(2) . .
C6A C5A K1A C3A 85.7(3) . .
C4A C5A K1A C11 97.4(6) . 1_556
C6A C5A K1A C11 -145.3(5) . 1_556
C21A C20A O1A C31A -174.7(3) . .
C21A C20A O1A K1A -54.5(3) . .
C30A C31A O1A C20A 177.2(3) . .
C30A C31A O1A K1A 54.9(3) . .
O6A K1A O1A C20A -144.7(2) . .
O3A K1A O1A C20A 44.5(2) . .
O2A K1A O1A C20A 24.0(2) . .
O5A K1A O1A C20A -163.0(2) . .
O4A K1A O1A C20A 117.8(7) . .
C4A K1A O1A C20A -44.5(2) . .
C12 K1A O1A C20A 123.6(2) 1_556 .
C3A K1A O1A C20A -68.5(2) . .
C5A K1A O1A C20A -42.2(2) . .
C11 K1A O1A C20A 126.6(2) 1_556 .
O6A K1A O1A C31A -22.8(2) . .
O3A K1A O1A C31A 166.3(2) . .
O2A K1A O1A C31A 145.8(2) . .
O5A K1A O1A C31A -41.1(2) . .
O4A K1A O1A C31A -120.4(7) . .
C4A K1A O1A C31A 77.3(2) . .
C12 K1A O1A C31A -114.6(2) 1_556 .
C3A K1A O1A C31A 53.4(2) . .
C5A K1A O1A C31A 79.6(2) . .
C11 K1A O1A C31A -111.5(2) 1_556 .
C20A C21A O2A C22A -176.7(3) . .
C20A C21A O2A K1A -38.5(4) . .
C23A C22A O2A C21A -176.9(3) . .
C23A C22A O2A K1A 42.2(4) . .
O6A K1A O2A C21A 20.3(3) . .
O3A K1A O2A C21A -150.4(3) . .
O5A K1A O2A C21A -69.1(9) . .
O4A K1A O2A C21A -162.5(3) . .
O1A K1A O2A C21A 8.9(3) . .
C4A K1A O2A C21A 124.6(3) . .
C12 K1A O2A C21A -61.9(3) 1_556 .
C3A K1A O2A C21A 120.2(3) . .
C5A K1A O2A C21A 105.4(3) . .
C11 K1A O2A C21A -80.1(3) 1_556 .
O6A K1A O2A C22A 157.6(2) . .
O3A K1A O2A C22A -13.1(2) . .
O5A K1A O2A C22A 68.2(9) . .
O4A K1A O2A C22A -25.2(3) . .
O1A K1A O2A C22A 146.2(3) . .
C4A K1A O2A C22A -98.1(2) . .
C12 K1A O2A C22A 75.4(2) 1_556 .
C3A K1A O2A C22A -102.5(2) . .
C5A K1A O2A C22A -117.3(3) . .
C11 K1A O2A C22A 57.2(2) 1_556 .
C22A C23A O3A C24A -176.0(4) . .
C22A C23A O3A K1A 49.0(4) . .
C25A C24A O3A C23A 177.9(3) . .
C25A C24A O3A K1A -48.1(4) . .
O6A K1A O3A C23A -116.6(6) . .
O2A K1A O3A C23A -18.9(2) . .
O5A K1A O3A C23A 168.0(2) . .
O4A K1A O3A C23A 149.3(3) . .
O1A K1A O3A C23A -38.8(3) . .
C4A K1A O3A C23A 65.8(2) . .
C12 K1A O3A C23A -109.1(2) 1_556 .
C3A K1A O3A C23A 84.5(2) . .
C5A K1A O3A C23A 43.6(2) . .
C11 K1A O3A C23A -130.9(2) 1_556 .
O6A K1A O3A C24A 110.1(6) . .
O2A K1A O3A C24A -152.1(3) . .
O5A K1A O3A C24A 34.7(3) . .
O4A K1A O3A C24A 16.0(2) . .
O1A K1A O3A C24A -172.1(2) . .
C4A K1A O3A C24A -67.4(3) . .
C12 K1A O3A C24A 117.7(3) 1_556 .
C3A K1A O3A C24A -48.7(3) . .
C5A K1A O3A C24A -89.7(3) . .
C11 K1A O3A C24A 95.8(3) 1_556 .
C27A C26A O4A C25A 175.6(3) . .
C27A C26A O4A K1A 46.8(4) . .
C24A C25A O4A C26A -177.9(3) . .
C24A C25A O4A K1A -47.5(3) . .
O6A K1A O4A C26A -25.4(3) . .
O3A K1A O4A C26A 145.2(3) . .
O2A K1A O4A C26A 157.3(2) . .
O5A K1A O4A C26A -15.5(2) . .
O1A K1A O4A C26A 68.0(7) . .
C4A K1A O4A C26A -129.2(2) . .
C12 K1A O4A C26A 62.3(2) 1_556 .
C3A K1A O4A C26A -106.1(2) . .
C5A K1A O4A C26A -132.5(2) . .
C11 K1A O4A C26A 58.9(2) 1_556 .
O6A K1A O4A C25A -153.3(2) . .
O3A K1A O4A C25A 17.3(2) . .
O2A K1A O4A C25A 29.4(2) . .
O5A K1A O4A C25A -143.4(2) . .
O1A K1A O4A C25A -59.9(7) . .
C4A K1A O4A C25A 102.9(2) . .
C12 K1A O4A C25A -65.6(2) 1_556 .
C3A K1A O4A C25A 126.0(2) . .
C5A K1A O4A C25A 99.6(2) . .
C11 K1A O4A C25A -69.0(2) 1_556 .
C26A C27A O5A C28A 178.9(3) . .
C26A C27A O5A K1A 52.0(4) . .
C29A C28A O5A C27A 178.9(3) . .
C29A C28A O5A K1A -52.4(4) . .
O6A K1A O5A C27A 150.6(3) . .
O3A K1A O5A C27A -38.4(3) . .
O2A K1A O5A C27A -116.6(8) . .
O4A K1A O5A C27A -19.5(2) . .
O1A K1A O5A C27A 168.9(2) . .
C4A K1A O5A C27A 49.4(3) . .
C12 K1A O5A C27A -123.8(3) 1_556 .
C3A K1A O5A C27A 54.3(3) . .
C5A K1A O5A C27A 69.3(3) . .
C11 K1A O5A C27A -105.2(3) 1_556 .
O6A K1A O5A C28A 22.5(2) . .
O3A K1A O5A C28A -166.6(2) . .
O2A K1A O5A C28A 115.3(8) . .
O4A K1A O5A C28A -147.6(3) . .
O1A K1A O5A C28A 40.8(3) . .
C4A K1A O5A C28A -78.7(3) . .
C12 K1A O5A C28A 108.1(3) 1_556 .
C3A K1A O5A C28A -73.8(3) . .
C5A K1A O5A C28A -58.9(3) . .
C11 K1A O5A C28A 126.7(3) 1_556 .
C28A C29A O6A C30A 177.2(4) . .
C28A C29A O6A K1A -41.0(4) . .
C31A C30A O6A C29A -173.4(3) . .
C31A C30A O6A K1A 44.6(4) . .
O3A K1A O6A C29A -69.7(7) . .
O2A K1A O6A C29A -163.0(2) . .
O5A K1A O6A C29A 9.9(2) . .
O4A K1A O6A C29A 19.7(3) . .
O1A K1A O6A C29A -151.9(3) . .
C4A K1A O6A C29A 107.7(3) . .
C12 K1A O6A C29A -77.3(3) 1_556 .
C3A K1A O6A C29A 89.3(3) . .
C5A K1A O6A C29A 130.3(3) . .
C11 K1A O6A C29A -55.6(3) 1_556 .
O3A K1A O6A C30A 70.4(7) . .
O2A K1A O6A C30A -22.9(3) . .
O5A K1A O6A C30A 150.1(3) . .
O4A K1A O6A C30A 159.8(2) . .
O1A K1A O6A C30A -11.7(2) . .
C4A K1A O6A C30A -112.1(3) . .
C12 K1A O6A C30A 62.8(3) 1_556 .
C3A K1A O6A C30A -130.6(3) . .
C5A K1A O6A C30A -89.6(3) . .
C11 K1A O6A C30A 84.5(3) 1_556 .
C8B C1B C2B C3B -161.3(3) . .
C14B C1B C2B C3B 20.5(5) . .
C8B C1B C2B C7B 19.3(5) . .
C14B C1B C2B C7B -158.9(4) . .
C7B C2B C3B C4B 2.7(5) . .
C1B C2B C3B C4B -176.8(3) . .
C7B C2B C3B K1C -65.4(3) . .
C1B C2B C3B K1C 115.1(3) . .
C2B C3B C4B C5B -1.0(5) . .
K1C C3B C4B C5B 84.3(3) . .
C2B C3B C4B K1C -85.3(3) . .
C3B C4B C5B C6B -1.0(5) . .
K1C C4B C5B C6B 85.2(3) . .
C3B C4B C5B K1C -86.2(3) . .
C4B C5B C6B C7B 1.2(6) . .
K1C C5B C6B C7B 71.3(4) . .
C5B C6B C7B C2B 0.7(6) . .
C3B C2B C7B C6B -2.5(5) . .
C1B C2B C7B C6B 176.9(3) . .
C2B C1B C8B C9B 33.1(5) . .
C14B C1B C8B C9B -148.6(4) . .
C2B C1B C8B C13B -146.7(3) . .
C14B C1B C8B C13B 31.6(5) . .
C13B C8B C9B C10B -0.5(5) . .
C1B C8B C9B C10B 179.7(4) . .
C8B C9B C10B C11B 0.5(6) . .
C9B C10B C11B C12B -0.4(6) . .
C10B C11B C12B C13B 0.4(6) . .
C10B C11B C12B K1B 111.5(4) . .
C11B C12B C13B C8B -0.5(6) . .
K1B C12B C13B C8B -112.9(3) . .
C9B C8B C13B C12B 0.5(5) . .
C1B C8B C13B C12B -179.7(3) . .
C8B C1B C14B C19B -142.2(4) . .
C2B C1B C14B C19B 36.1(6) . .
C8B C1B C14B C15B 36.5(5) . .
C2B C1B C14B C15B -145.2(4) . .
C19B C14B C15B C16B 3.3(6) . .
C1B C14B C15B C16B -175.5(4) . .
C14B C15B C16B C17B -1.9(7) . .
C15B C16B C17B C18B -0.9(7) . .
C16B C17B C18B C19B 2.0(6) . .
C17B C18B C19B C14B -0.4(7) . .
C15B C14B C19B C18B -2.1(6) . .
C1B C14B C19B C18B 176.6(4) . .
O1B C20B C21B O2B 74.2(5) . .
O1B C20B C21B O2F 49.9(7) . .
C20B C21B O2B C22B 172.0(6) . .
O2F C21B O2B C22B -41.9(6) . .
C20B C21B O2B K1B -65.0(5) . .
O2F C21B O2B K1B 81.1(6) . .
C21B O2B C22B C23B 173.3(6) . .
K1B O2B C22B C23B 50.0(9) . .
C20B C21B O2F C22F 78.5(8) . .
O2B C21B O2F C22F 36.0(6) . .
C20B C21B O2F K1B -20.5(7) . .
O2B C21B O2F K1B -63.0(5) . .
C21B O2F C22F C23B 174.7(5) . .
K1B O2F C22F C23B -77.0(6) . .
C21B O2F C22F K1B -108.3(5) . .
O2F C22F C23B O3B 53.8(8) . .
K1B C22F C23B O3B -6.0(4) . .
O2F C22F C23B C22B -44.0(10) . .
K1B C22F C23B C22B -103.7(12) . .
O2B C22B C23B C22F 33.0(9) . .
O2B C22B C23B O3B -61.6(9) . .
O3B C24B C25B O4B 63.5(4) . .
O4B C26B C27B O5B -70.3(4) . .
O5B C28B C29B O6B 62.4(5) . .
O6B C30B C31B O1B -69.1(4) . .
K1B C30B C31B O1B -27.0(3) . .
C22B O2B K1B O3B -22.3(7) . .
C21B O2B K1B O3B -138.4(5) . .
C22B O2B K1B O5B -123.4(7) . .
C21B O2B K1B O5B 120.6(6) . .
C22B O2B K1B O1B 148.0(8) . .
C21B O2B K1B O1B 32.0(4) . .
C22B O2B K1B O6B 174.9(7) . .
C21B O2B K1B O6B 58.8(5) . .
C22B O2B K1B O4B -43.0(8) . .
C21B O2B K1B O4B -159.1(4) . .
C22B O2B K1B O2F 45.4(7) . .
C21B O2B K1B O2F -70.6(7) . .
C22B O2B K1B C4C 66.2(7) . .
C21B O2B K1B C4C -49.8(5) . .
C22B O2B K1B C12B -114.0(7) . .
C21B O2B K1B C12B 129.9(5) . .
C22B O2B K1B C22F -38.2(6) . .
C21B O2B K1B C22F -154.2(11) . .
C22B O2B K1B C3C 89.0(7) . .
C21B O2B K1B C3C -27.1(5) . .
C22B O2B K1B C5C 47.6(7) . .
C21B O2B K1B C5C -68.5(5) . .
C22F O2F K1B O3B 51.5(5) . .
C21B O2F K1B O3B 162.9(5) . .
C22F O2F K1B O5B 75(2) . .
C21B O2F K1B O5B -173.6(19) . .
C22F O2F K1B O1B -116.6(6) . .
C21B O2F K1B O1B -5.2(4) . .
C22F O2F K1B O6B -108.3(5) . .
C21B O2F K1B O6B 3.1(5) . .
C22F O2F K1B O2B -49.7(6) . .
C21B O2F K1B O2B 61.7(6) . .
C22F O2F K1B O4B 51.4(6) . .
C21B O2F K1B O4B 162.8(4) . .
C22F O2F K1B C4C 152.0(5) . .
C21B O2F K1B C4C -96.6(4) . .
C22F O2F K1B C12B -29.1(5) . .
C21B O2F K1B C12B 82.3(4) . .
C21B O2F K1B C22F 111.4(8) . .
C22F O2F K1B C3C 173.4(5) . .
C21B O2F K1B C3C -75.2(4) . .
C22F O2F K1B C5C 132.4(5) . .
C21B O2F K1B C5C -116.2(4) . .
C11B C12B K1B O3B -116.8(3) . .
C13B C12B K1B O3B 8.8(2) . .
C11B C12B K1B O5B 122.1(3) . .
C13B C12B K1B O5B -112.3(3) . .
C11B C12B K1B O1B 1.1(3) . .
C13B C12B K1B O1B 126.7(3) . .
C11B C12B K1B O6B 60.3(3) . .
C13B C12B K1B O6B -174.1(3) . .
C11B C12B K1B O2B -55.1(3) . .
C13B C12B K1B O2B 70.4(3) . .
C11B C12B K1B O4B -176.1(3) . .
C13B C12B K1B O4B -50.6(2) . .
C11B C12B K1B O2F -61.7(3) . .
C13B C12B K1B O2F 63.8(3) . .
C11B C12B K1B C4C -53.3(10) . .
C13B C12B K1B C4C 72.2(10) . .
C11B C12B K1B C22F -73.8(3) . .
C13B C12B K1B C22F 51.7(3) . .
C11B C12B K1B C3C 38.0(4) . .
C13B C12B K1B C3C 163.6(2) . .
C11B C12B K1B C5C -169.8(3) . .
C13B C12B K1B C5C -44.3(4) . .
O2F C22F K1B O3B -109.8(6) . .
C23B C22F K1B O3B 4.2(3) . .
O2F C22F K1B O5B -171.3(4) . .
C23B C22F K1B O5B -57.3(7) . .
O2F C22F K1B O1B 55.2(5) . .
C23B C22F K1B O1B 169.2(5) . .
O2F C22F K1B O6B 89.4(6) . .
C23B C22F K1B O6B -156.6(3) . .
O2F C22F K1B O2B 49.9(6) . .
C23B C22F K1B O2B 163.9(11) . .
O2F C22F K1B O4B -134.5(5) . .
C23B C22F K1B O4B -20.5(4) . .
C23B C22F K1B O2F 114.0(8) . .
O2F C22F K1B C4C -27.0(5) . .
C23B C22F K1B C4C 87.0(4) . .
O2F C22F K1B C12B 150.5(5) . .
C23B C22F K1B C12B -95.5(4) . .
O2F C22F K1B C3C -7.0(6) . .
C23B C22F K1B C3C 107.0(4) . .
O2F C22F K1B C5C -49.5(5) . .
C23B C22F K1B C5C 64.5(4) . .
C30B C31B O1B C20B 174.4(4) . .
C30B C31B O1B K1B 38.6(4) . .
C21B C20B O1B C31B 172.6(4) . .
C21B C20B O1B K1B -51.5(4) . .
O3B K1B O1B C31B 154.4(2) . .
O5B K1B O1B C31B -15.3(3) . .
O6B K1B O1B C31B -6.5(2) . .
O2B K1B O1B C31B 144.8(3) . .
O4B K1B O1B C31B 80.9(5) . .
O2F K1B O1B C31B 165.6(3) . .
C4C K1B O1B C31B -119.3(3) . .
C12B K1B O1B C31B 66.4(3) . .
C22F K1B O1B C31B 142.8(3) . .
C3C K1B O1B C31B -99.3(3) . .
C5C K1B O1B C31B -116.7(3) . .
O3B K1B O1B C20B 19.2(3) . .
O5B K1B O1B C20B -150.6(3) . .
O6B K1B O1B C20B -141.8(3) . .
O2B K1B O1B C20B 9.5(3) . .
O4B K1B O1B C20B -54.3(6) . .
O2F K1B O1B C20B 30.4(3) . .
C4C K1B O1B C20B 105.4(3) . .
C12B K1B O1B C20B -68.8(3) . .
C22F K1B O1B C20B 7.5(3) . .
C3C K1B O1B C20B 125.4(3) . .
C5C K1B O1B C20B 108.0(3) . .
C25B C24B O3B C23B -178.8(3) . .
C25B C24B O3B K1B -32.2(4) . .
C22F C23B O3B C24B 156.2(5) . .
C22B C23B O3B C24B -169.6(5) . .
C22F C23B O3B K1B 8.2(6) . .
C22B C23B O3B K1B 42.5(6) . .
O5B K1B O3B C24B 3.2(3) . .
O1B K1B O3B C24B -166.6(3) . .
O6B K1B O3B C24B -85.6(4) . .
O2B K1B O3B C24B -157.4(3) . .
O4B K1B O3B C24B 1.3(3) . .
O2F K1B O3B C24B -178.6(3) . .
C4C K1B O3B C24B 110.4(3) . .
C12B K1B O3B C24B -75.8(3) . .
C22F K1B O3B C24B -150.1(4) . .
C3C K1B O3B C24B 114.4(3) . .
C5C K1B O3B C24B 88.5(3) . .
O5B K1B O3B C23B 148.6(3) . .
O1B K1B O3B C23B -21.3(3) . .
O6B K1B O3B C23B 59.7(5) . .
O2B K1B O3B C23B -12.1(3) . .
O4B K1B O3B C23B 146.6(3) . .
O2F K1B O3B C23B -33.3(3) . .
C4C K1B O3B C23B -104.2(3) . .
C12B K1B O3B C23B 69.5(3) . .
C22F K1B O3B C23B -4.7(3) . .
C3C K1B O3B C23B -100.2(3) . .
C5C K1B O3B C23B -126.2(3) . .
C27B C26B O4B C25B 177.1(3) . .
C27B C26B O4B K1B 59.5(3) . .
C24B C25B O4B C26B -178.3(3) . .
C24B C25B O4B K1B -61.0(3) . .
O3B K1B O4B C26B 151.7(2) . .
O5B K1B O4B C26B -26.3(2) . .
O1B K1B O4B C26B -128.8(5) . .
O6B K1B O4B C26B -47.3(2) . .
O2B K1B O4B C26B 172.9(3) . .
O2F K1B O4B C26B 151.9(3) . .
C4C K1B O4B C26B 72.2(2) . .
C12B K1B O4B C26B -114.0(2) . .
C22F K1B O4B C26B 171.3(3) . .
C3C K1B O4B C26B 51.4(2) . .
C5C K1B O4B C26B 68.2(2) . .
O3B K1B O4B C25B 30.8(2) . .
O5B K1B O4B C25B -147.3(2) . .
O1B K1B O4B C25B 110.2(5) . .
O6B K1B O4B C25B -168.3(2) . .
O2B K1B O4B C25B 51.9(3) . .
O2F K1B O4B C25B 30.9(3) . .
C4C K1B O4B C25B -48.8(2) . .
C12B K1B O4B C25B 125.1(2) . .
C22F K1B O4B C25B 50.3(3) . .
C3C K1B O4B C25B -69.5(2) . .
C5C K1B O4B C25B -52.8(2) . .
C29B C28B O5B C27B 177.2(4) . .
C29B C28B O5B K1B -43.2(5) . .
C26B C27B O5B C28B -178.2(3) . .
C26B C27B O5B K1B 41.7(4) . .
O3B K1B O5B C28B -148.0(3) . .
O1B K1B O5B C28B 21.5(3) . .
O6B K1B O5B C28B 12.7(3) . .
O2B K1B O5B C28B -56.5(6) . .
O4B K1B O5B C28B -146.0(3) . .
O2F K1B O5B C28B -170(2) . .
C4C K1B O5B C28B 113.6(3) . .
C12B K1B O5B C28B -65.8(3) . .
C22F K1B O5B C28B -103.3(5) . .
C3C K1B O5B C28B 91.5(3) . .
C5C K1B O5B C28B 132.2(3) . .
O3B K1B O5B C27B -10.3(3) . .
O1B K1B O5B C27B 159.2(2) . .
O6B K1B O5B C27B 150.4(3) . .
O2B K1B O5B C27B 81.2(6) . .
O4B K1B O5B C27B -8.4(2) . .
O2F K1B O5B C27B -33(2) . .
C4C K1B O5B C27B -108.7(3) . .
C12B K1B O5B C27B 71.9(3) . .
C22F K1B O5B C27B 34.4(5) . .
C3C K1B O5B C27B -130.8(2) . .
C5C K1B O5B C27B -90.1(3) . .
C31B C30B O6B C29B -174.5(3) . .
K1B C30B O6B C29B 124.0(3) . .
C31B C30B O6B K1B 61.5(3) . .
C28B C29B O6B C30B -172.1(4) . .
C28B C29B O6B K1B -50.5(4) . .
O3B K1B O6B C30B -118.2(4) . .
O5B K1B O6B C30B 143.3(2) . .
O1B K1B O6B C30B -28.0(2) . .
O2B K1B O6B C30B -53.8(3) . .
O4B K1B O6B C30B 164.3(2) . .
O2F K1B O6B C30B -36.4(3) . .
C4C K1B O6B C30B 45.1(2) . .
C12B K1B O6B C30B -128.3(2) . .
C22F K1B O6B C30B -66.6(3) . .
C3C K1B O6B C30B 43.2(2) . .
C5C K1B O6B C30B 68.3(2) . .
O3B K1B O6B C29B 118.8(4) . .
O5B K1B O6B C29B 20.3(3) . .
O1B K1B O6B C29B -151.1(3) . .
O2B K1B O6B C29B -176.8(3) . .
O4B K1B O6B C29B 41.3(3) . .
O2F K1B O6B C29B -159.5(3) . .
C4C K1B O6B C29B -78.0(3) . .
C12B K1B O6B C29B 108.7(3) . .
C22F K1B O6B C29B 170.4(3) . .
C3C K1B O6B C29B -79.8(3) . .
C5C K1B O6B C29B -54.8(3) . .
C14C C1C C2C C7C -22.1(5) . .
C8C C1C C2C C7C 155.8(4) . .
C14C C1C C2C C3C 159.8(3) . .
C8C C1C C2C C3C -22.4(5) . .
C7C C2C C3C C4C -0.5(5) . .
C1C C2C C3C C4C 177.9(3) . .
C7C C2C C3C K1B 71.2(3) . .
C1C C2C C3C K1B -110.5(3) . .
O3B K1B C3C C4C -10.0(3) . .
O5B K1B C3C C4C 116.1(3) . .
O1B K1B C3C C4C -122.8(3) . .
O6B K1B C3C C4C 175.7(3) . .
O2B K1B C3C C4C -72.9(3) . .
O4B K1B C3C C4C 57.1(3) . .
O2F K1B C3C C4C -60.0(3) . .
C12B K1B C3C C4C -162.5(3) . .
C22F K1B C3C C4C -57.0(3) . .
C5C K1B C3C C4C 31.3(2) . .
O3B K1B C3C C2C -128.0(2) . .
O5B K1B C3C C2C -1.9(3) . .
O1B K1B C3C C2C 119.2(3) . .
O6B K1B C3C C2C 57.7(2) . .
O2B K1B C3C C2C 169.0(3) . .
O4B K1B C3C C2C -60.9(3) . .
O2F K1B C3C C2C -178.0(3) . .
C4C K1B C3C C2C -118.0(4) . .
C12B K1B C3C C2C 79.5(4) . .
C22F K1B C3C C2C -175.1(3) . .
C5C K1B C3C C2C -86.7(3) . .
C2C C3C C4C C5C 0.8(6) . .
K1B C3C C4C C5C -97.3(4) . .
C2C C3C C4C K1B 98.1(3) . .
O3B K1B C4C C3C 170.8(2) . .
O5B K1B C4C C3C -67.9(3) . .
O1B K1B C4C C3C 52.7(2) . .
O6B K1B C4C C3C -4.4(3) . .
O2B K1B C4C C3C 109.2(3) . .
O4B K1B C4C C3C -131.2(2) . .
O2F K1B C4C C3C 116.1(3) . .
C12B K1B C4C C3C 107.5(9) . .
C22F K1B C4C C3C 127.6(3) . .
C5C K1B C4C C3C -121.2(4) . .
O3B K1B C4C C5C -68.0(3) . .
O5B K1B C4C C5C 53.3(3) . .
O1B K1B C4C C5C 173.8(3) . .
O6B K1B C4C C5C 116.7(2) . .
O2B K1B C4C C5C -129.6(3) . .
O4B K1B C4C C5C -10.1(3) . .
O2F K1B C4C C5C -122.7(3) . .
C12B K1B C4C C5C -131.4(9) . .
C22F K1B C4C C5C -111.3(3) . .
C3C K1B C4C C5C 121.2(4) . .
C3C C4C C5C C6C 0.2(6) . .
K1B C4C C5C C6C -95.3(3) . .
C3C C4C C5C K1B 95.4(4) . .
O3B K1B C5C C6C -136.8(3) . .
O5B K1B C5C C6C -16.2(3) . .
O1B K1B C5C C6C 106.6(3) . .
O6B K1B C5C C6C 41.3(3) . .
O2B K1B C5C C6C 166.4(3) . .
O4B K1B C5C C6C -76.7(3) . .
O2F K1B C5C C6C 167.1(3) . .
C4C K1B C5C C6C 113.1(4) . .
C12B K1B C5C C6C -82.9(4) . .
C22F K1B C5C C6C -174.2(3) . .
C3C K1B C5C C6C 81.1(3) . .
O3B K1B C5C C4C 110.1(3) . .
O5B K1B C5C C4C -129.3(3) . .
O1B K1B C5C C4C -6.4(3) . .
O6B K1B C5C C4C -71.8(3) . .
O2B K1B C5C C4C 53.4(3) . .
O4B K1B C5C C4C 170.2(3) . .
O2F K1B C5C C4C 54.1(3) . .
C12B K1B C5C C4C 164.1(3) . .
C22F K1B C5C C4C 72.7(3) . .
C3C K1B C5C C4C -32.0(2) . .
C4C C5C C6C C7C -1.4(6) . .
K1B C5C C6C C7C -67.6(4) . .
C5C C6C C7C C2C 1.7(6) . .
C3C C2C C7C C6C -0.8(5) . .
C1C C2C C7C C6C -179.1(3) . .
C2C C1C C8C C9C -35.5(6) . .
C14C C1C C8C C9C 142.5(4) . .
C2C C1C C8C C13C 141.3(4) . .
C14C C1C C8C C13C -40.7(6) . .
C13C C8C C9C C10C -0.7(6) . .
C1C C8C C9C C10C 176.3(4) . .
C8C C9C C10C C11C 0.2(6) . .
C9C C10C C11C C12C 0.5(6) . .
C10C C11C C12C C13C -0.7(6) . .
C11C C12C C13C C8C 0.2(6) . .
C9C C8C C13C C12C 0.5(6) . .
C1C C8C C13C C12C -176.5(4) . .
C2C C1C C14C C19C -30.0(5) . .
C8C C1C C14C C19C 152.1(4) . .
C2C C1C C14C C15C 149.5(3) . .
C8C C1C C14C C15C -28.4(5) . .
C19C C14C C15C C16C 1.2(5) . .
C1C C14C C15C C16C -178.4(3) . .
C14C C15C C16C C17C -1.2(5) . .
C14C C15C C16C K1C 93.6(3) . 1_554
C15C C16C C17C C18C 0.6(5) . .
K1C C16C C17C C18C -102.7(3) 1_554 .
C15C C16C C17C K1C 103.3(3) . 1_554
C16C C17C C18C C19C 0.0(5) . .
K1C C17C C18C C19C -76.0(4) 1_554 .
C17C C18C C19C C14C 0.1(6) . .
C15C C14C C19C C18C -0.6(5) . .
C1C C14C C19C C18C 178.9(3) . .
O1C C20C C21C O2C -64.3(4) . .
O2C C22C C23C O3C 64.2(4) . .
O3C C24C C25C O4C -64.0(4) . .
O4C C26C C27C O5C 66.1(4) . .
O5C C28C C29C O6C -66.0(4) . .
O6C C30C C31C O1C 68.8(4) . .
C5B C4B K1C O5C -75.2(3) . .
C3B C4B K1C O5C 46.1(3) . .
C5B C4B K1C O3C 44.0(3) . .
C3B C4B K1C O3C 165.3(3) . .
C5B C4B K1C O2C 106.2(3) . .
C3B C4B K1C O2C -132.5(3) . .
C5B C4B K1C O6C -138.7(2) . .
C3B C4B K1C O6C -17.5(3) . .
C5B C4B K1C O1C 166.9(3) . .
C3B C4B K1C O1C -71.9(2) . .
C5B C4B K1C O4C -10.3(3) . .
C3B C4B K1C O4C 111.0(2) . .
C5B C4B K1C C16C 90.7(7) . 1_556
C3B C4B K1C C16C -148.0(6) . 1_556
C3B C4B K1C C5B 121.2(4) . .
C5B C4B K1C C17C 158.8(3) . 1_556
C3B C4B K1C C17C -79.9(3) . 1_556
C5B C4B K1C C3B -121.2(4) . .
C6B C5B K1C O5C -6.4(3) . .
C4B C5B K1C O5C 111.7(3) . .
C6B C5B K1C O3C 110.4(3) . .
C4B C5B K1C O3C -131.5(3) . .
C6B C5B K1C O2C 170.2(3) . .
C4B C5B K1C O2C -71.7(3) . .
C6B C5B K1C O6C -69.9(3) . .
C4B C5B K1C O6C 48.1(3) . .
C6B C5B K1C O1C -131.1(2) . .
C4B C5B K1C O1C -13.0(3) . .
C6B C5B K1C O4C 52.4(3) . .
C4B C5B K1C O4C 170.4(3) . .
C6B C5B K1C C4B -118.1(4) . .
C6B C5B K1C C16C 85.2(3) . 1_556
C4B C5B K1C C16C -156.8(3) . 1_556
C6B C5B K1C C17C 152.3(6) . 1_556
C4B C5B K1C C17C -89.7(7) . 1_556
C6B C5B K1C C3B -86.6(3) . .
C4B C5B K1C C3B 31.5(2) . .
C4B C3B K1C O5C -137.4(3) . .
C2B C3B K1C O5C -15.6(2) . .
C4B C3B K1C O3C -15.4(3) . .
C2B C3B K1C O3C 106.4(2) . .
C4B C3B K1C O2C 47.3(3) . .
C2B C3B K1C O2C 169.1(2) . .
C4B C3B K1C O6C 162.7(3) . .
C2B C3B K1C O6C -75.5(2) . .
C4B C3B K1C O1C 101.3(3) . .
C2B C3B K1C O1C -137.0(2) . .
C4B C3B K1C O4C -79.8(3) . .
C2B C3B K1C O4C 41.9(3) . .
C2B C3B K1C C4B 121.8(4) . .
C4B C3B K1C C16C 161.0(3) . 1_556
C2B C3B K1C C16C -77.2(4) . 1_556
C4B C3B K1C C5B -31.9(2) . .
C2B C3B K1C C5B 89.9(3) . .
C4B C3B K1C C17C 135.4(3) . 1_556
C2B C3B K1C C17C -102.8(3) . 1_556
C30C C31C O1C C20C -172.2(3) . .
C30C C31C O1C K1C -42.2(3) . .
C21C C20C O1C C31C -178.3(3) . .
C21C C20C O1C K1C 50.6(3) . .
O5C K1C O1C C31C 17.2(2) . .
O3C K1C O1C C31C -161.4(2) . .
O2C K1C O1C C31C -149.3(2) . .
O6C K1C O1C C31C 9.6(2) . .
O4C K1C O1C C31C -74.6(6) . .
C4B K1C O1C C31C 123.2(2) . .
C16C K1C O1C C31C -66.7(2) 1_556 .
C5B K1C O1C C31C 128.6(2) . .
C17C K1C O1C C31C -60.4(2) 1_556 .
C3B K1C O1C C31C 99.0(2) . .
O5C K1C O1C C20C 147.0(2) . .
O3C K1C O1C C20C -31.7(2) . .
O2C K1C O1C C20C -19.6(2) . .
O6C K1C O1C C20C 139.4(2) . .
O4C K1C O1C C20C 55.1(6) . .
C4B K1C O1C C20C -107.1(2) . .
C16C K1C O1C C20C 63.1(2) 1_556 .
C5B K1C O1C C20C -101.6(2) . .
C17C K1C O1C C20C 69.3(2) 1_556 .
C3B K1C O1C C20C -131.2(2) . .
C23C C22C O2C C21C 172.1(3) . .
C23C C22C O2C K1C -52.9(4) . .
C20C C21C O2C C22C 178.2(3) . .
C20C C21C O2C K1C 46.1(4) . .
O5C K1C O2C C22C 119.7(4) . .
O3C K1C O2C C22C 21.5(2) . .
O6C K1C O2C C22C -166.8(2) . .
O1C K1C O2C C22C -146.6(2) . .
O4C K1C O2C C22C 43.0(2) . .
C4B K1C O2C C22C -66.7(2) . .
C16C K1C O2C C22C 110.7(2) 1_556 .
C5B K1C O2C C22C -43.5(2) . .
C17C K1C O2C C22C 133.7(2) 1_556 .
C3B K1C O2C C22C -84.3(2) . .
O5C K1C O2C C21C -108.2(4) . .
O3C K1C O2C C21C 153.6(3) . .
O6C K1C O2C C21C -34.7(3) . .
O1C K1C O2C C21C -14.5(2) . .
O4C K1C O2C C21C 175.1(2) . .
C4B K1C O2C C21C 65.4(2) . .
C16C K1C O2C C21C -117.3(2) 1_556 .
C5B K1C O2C C21C 88.6(2) . .
C17C K1C O2C C21C -94.2(2) 1_556 .
C3B K1C O2C C21C 47.8(3) . .
C25C C24C O3C C23C 178.6(3) . .
C25C C24C O3C K1C 37.6(4) . .
C22C C23C O3C C24C 174.9(3) . .
C22C C23C O3C K1C -42.1(4) . .
O5C K1C O3C C24C -15.4(3) . .
O2C K1C O3C C24C 151.4(3) . .
O6C K1C O3C C24C 74.8(7) . .
O1C K1C O3C C24C 163.3(2) . .
O4C K1C O3C C24C -6.5(2) . .
C4B K1C O3C C24C -125.4(3) . .
C16C K1C O3C C24C 61.8(3) 1_556 .
C5B K1C O3C C24C -107.4(3) . .
C17C K1C O3C C24C 78.8(3) 1_556 .
C3B K1C O3C C24C -119.2(3) . .
O5C K1C O3C C23C -155.4(2) . .
O2C K1C O3C C23C 11.4(2) . .
O6C K1C O3C C23C -65.2(7) . .
O1C K1C O3C C23C 23.3(3) . .
O4C K1C O3C C23C -146.5(3) . .
C4B K1C O3C C23C 94.6(2) . .
C16C K1C O3C C23C -78.2(2) 1_556 .
C5B K1C O3C C23C 112.6(2) . .
C17C K1C O3C C23C -61.2(2) 1_556 .
C3B K1C O3C C23C 100.8(2) . .
C27C C26C O4C C25C -175.6(3) . .
C27C C26C O4C K1C -56.7(3) . .
C24C C25C O4C C26C 175.2(3) . .
C24C C25C O4C K1C 56.9(3) . .
O5C K1C O4C C26C 24.86(19) . .
O3C K1C O4C C26C -146.2(2) . .
O2C K1C O4C C26C -168.17(19) . .
O6C K1C O4C C26C 42.5(2) . .
O1C K1C O4C C26C 121.8(5) . .
C4B K1C O4C C26C -76.8(2) . .
C16C K1C O4C C26C 113.5(2) 1_556 .
C5B K1C O4C C26C -81.0(2) . .
C17C K1C O4C C26C 107.9(2) 1_556 .
C3B K1C O4C C26C -51.4(2) . .
O5C K1C O4C C25C 144.8(2) . .
O3C K1C O4C C25C -26.3(2) . .
O2C K1C O4C C25C -48.2(2) . .
O6C K1C O4C C25C 162.4(2) . .
O1C K1C O4C C25C -118.3(5) . .
C4B K1C O4C C25C 43.1(2) . .
C16C K1C O4C C25C -126.5(2) 1_556 .
C5B K1C O4C C25C 38.9(2) . .
C17C K1C O4C C25C -132.2(2) 1_556 .
C3B K1C O4C C25C 68.5(2) . .
C26C C27C O5C C28C 175.8(3) . .
C26C C27C O5C K1C -40.0(4) . .
C29C C28C O5C C27C -172.6(3) . .
C29C C28C O5C K1C 42.2(4) . .
O3C K1C O5C C27C 17.6(3) . .
O2C K1C O5C C27C -74.2(5) . .
O6C K1C O5C C27C -153.5(3) . .
O1C K1C O5C C27C -161.0(2) . .
O4C K1C O5C C27C 8.8(2) . .
C4B K1C O5C C27C 112.6(3) . .
C16C K1C O5C C27C -64.9(3) 1_556 .
C5B K1C O5C C27C 88.6(3) . .
C17C K1C O5C C27C -88.1(3) 1_556 .
C3B K1C O5C C27C 129.6(3) . .
O3C K1C O5C C28C 160.3(2) . .
O2C K1C O5C C28C 68.5(5) . .
O6C K1C O5C C28C -10.8(2) . .
O1C K1C O5C C28C -18.3(3) . .
O4C K1C O5C C28C 151.5(3) . .
C4B K1C O5C C28C -104.7(3) . .
C16C K1C O5C C28C 77.8(2) 1_556 .
C5B K1C O5C C28C -128.7(2) . .
C17C K1C O5C C28C 54.6(2) 1_556 .
C3B K1C O5C C28C -87.7(2) . .
C28C C29C O6C C30C 178.1(3) . .
C28C C29C O6C K1C 54.7(3) . .
C31C C30C O6C C29C 178.9(3) . .
C31C C30C O6C K1C -58.2(3) . .
O5C K1C O6C C29C -23.2(2) . .
O3C K1C O6C C29C -117.6(7) . .
O2C K1C O6C C29C 169.6(2) . .
O1C K1C O6C C29C 149.4(2) . .
O4C K1C O6C C29C -40.6(2) . .
C4B K1C O6C C29C 83.0(2) . .
C16C K1C O6C C29C -104.6(2) 1_556 .
C5B K1C O6C C29C 64.7(2) . .
C17C K1C O6C C29C -121.9(2) 1_556 .
C3B K1C O6C C29C 75.9(2) . .
O5C K1C O6C C30C -147.2(2) . .
O3C K1C O6C C30C 118.3(7) . .
O2C K1C O6C C30C 45.5(2) . .
O1C K1C O6C C30C 25.3(2) . .
O4C K1C O6C C30C -164.7(2) . .
C4B K1C O6C C30C -41.1(2) . .
C16C K1C O6C C30C 131.3(2) 1_556 .
C5B K1C O6C C30C -59.4(3) . .
C17C K1C O6C C30C 114.0(2) 1_556 .
C3B K1C O6C C30C -48.2(2) . .
